data_1570458
loop_
_publ_author_name
'Tian, Yi-Qi'
'Dai, Lin-Fang'
'Mu, Wen-Lei'
'Yu, Wei-Dong'
'Yan, Jun'
'Liu, Chao'

_publ_section_title
;
 Atomically accurate site-specific ligand tailoring of highly acid- and
 alkali-resistant Ti(iv)-based metallamacrocycle for enhanced
 CO<sub>2</sub> photoreduction.
;
_journal_issue 48
_journal_name_full 'Chemical science'
_journal_page_first 14280
_journal_page_last 14289
_journal_paper_doi 10.1039/d3sc06046b
_journal_volume 14
_journal_year 2023
_chemical_formula_moiety 'C360 H416 O66.8 Ti16, 8(H2 O), 48[H2O], 3[H2O], 5[H2O]'
_chemical_formula_sum 'C360 H432 O74.81 Ti16'
_chemical_formula_weight 6722.31
_space_group_crystal_system monoclinic
_space_group_IT_number 15
_space_group_name_Hall '-C 2yc'
_space_group_name_H-M_alt 'C 1 2/c 1'
_atom_sites_solution_hydrogens mixed
_atom_sites_solution_primary iterative
_audit_creation_date 2023-03-26
_audit_creation_method
;
Olex2 1.5
(compiled 2023.03.06 svn.rbb2c1857 for OlexSys, GUI svn.r6748)
;
_audit_update_record
;
2023-08-09 deposited with the CCDC.	2023-11-29 downloaded from the CCDC.
;
_cell_angle_alpha 90
_cell_angle_beta 114.837(2)
_cell_angle_gamma 90
_cell_formula_units_Z 4
_cell_length_a 38.634(3)
_cell_length_b 32.619(3)
_cell_length_c 37.291(3)
_cell_measurement_reflns_used 9949
_cell_measurement_temperature 180.0
_cell_measurement_theta_max 47.77
_cell_measurement_theta_min 2.19
_cell_volume 42648(6)
_computing_cell_refinement 'SAINT V8.38A (Bruker, 2018)'
_computing_data_collection 'CrysAlisPro 1.171.42.55a (Rigaku OD, 2022)'
_computing_data_reduction 'SAINT V8.38A (Bruker, 2018)'
_computing_molecular_graphics 'Olex2 1.5 (Dolomanov et al., 2009)'
_computing_publication_material 'Olex2 1.5 (Dolomanov et al., 2009)'
_computing_structure_refinement 'SHELXL 2018/3 (Sheldrick, 2015)'
_computing_structure_solution 'olex2.solve 1.5 (Bourhis et al., 2015)'
_diffrn_ambient_temperature 180.0
_diffrn_detector 'Bruker APEX2 area detector'
_diffrn_detector_area_resol_mean 7.9
_diffrn_detector_type 'CCD area detector'
_diffrn_measured_fraction_theta_full 0.956
_diffrn_measured_fraction_theta_max 0.956
_diffrn_measurement_device 'three-circle diffractometer'
_diffrn_measurement_device_type 'Bruker SMART APEX2 area detector'
_diffrn_measurement_method '\w and \f scans'
_diffrn_radiation_monochromator 'mirror optics'
_diffrn_radiation_probe x-ray
_diffrn_radiation_type GaK\a
_diffrn_radiation_wavelength 1.34139
_diffrn_reflns_av_R_equivalents 0.0952
_diffrn_reflns_av_unetI/netI 0.1187
_diffrn_reflns_Laue_measured_fraction_full 0.956
_diffrn_reflns_Laue_measured_fraction_max 0.956
_diffrn_reflns_limit_h_max 42
_diffrn_reflns_limit_h_min -26
_diffrn_reflns_limit_k_max 33
_diffrn_reflns_limit_k_min -35
_diffrn_reflns_limit_l_max 40
_diffrn_reflns_limit_l_min -40
_diffrn_reflns_number 86608
_diffrn_reflns_point_group_measured_fraction_full 0.956
_diffrn_reflns_point_group_measured_fraction_max 0.956
_diffrn_reflns_theta_full 47.479
_diffrn_reflns_theta_max 47.479
_diffrn_reflns_theta_min 2.379
_diffrn_source 'microfocus sealed X-ray tube'
_diffrn_source_current 2.86
_diffrn_source_power 0.19977099999999998
_diffrn_source_type 'Incoatec I\ms'
_diffrn_source_voltage 69.85
_diffrn_standards_number 0
_exptl_absorpt_coefficient_mu 1.865
_exptl_absorpt_correction_T_max 0.7495
_exptl_absorpt_correction_T_min 0.4646
_exptl_absorpt_correction_type multi-scan
_exptl_absorpt_process_details
;
SADABS-2016/2 (Bruker,2016/2) was used for absorption correction.
wR2(int) was 0.1557 before and 0.0771 after correction.
The Ratio of minimum to maximum transmission is 0.6199.
The \l/2 correction factor is Not present.
;
_exptl_crystal_colour 'clear reddish red'
_exptl_crystal_colour_lustre clear
_exptl_crystal_colour_modifier reddish
_exptl_crystal_colour_primary red
_exptl_crystal_density_diffrn 1.047
_exptl_crystal_description block
_exptl_crystal_F_000 14170
_exptl_crystal_size_max 0.5
_exptl_crystal_size_mid 0.4
_exptl_crystal_size_min 0.3
_refine_diff_density_max 0.981
_refine_diff_density_min -0.471
_refine_diff_density_rms 0.087
_refine_ls_extinction_method none
_refine_ls_goodness_of_fit_ref 0.992
_refine_ls_hydrogen_treatment constr
_refine_ls_matrix_type full
_refine_ls_number_parameters 2094
_refine_ls_number_reflns 28360
_refine_ls_number_restraints 369
_refine_ls_restrained_S_all 1.009
_refine_ls_R_factor_all 0.1727
_refine_ls_R_factor_gt 0.1242
_refine_ls_shift/su_max 0.066
_refine_ls_shift/su_mean 0.003
_refine_ls_structure_factor_coef Fsqd
_refine_ls_weighting_details 'w=1/[\s^2^(Fo^2^)+(0.2000P)^2^+200.0000P] where P=(Fo^2^+2Fc^2^)/3'
_refine_ls_weighting_scheme calc
_refine_ls_wR_factor_gt 0.3362
_refine_ls_wR_factor_ref 0.3708
_reflns_Friedel_coverage 0.000
_reflns_number_gt 15975
_reflns_number_total 28360
_reflns_threshold_expression 'I > 2\s(I)'
_cod_data_source_file d3sc06046b2.cif
_cod_data_source_block Ti16L4-1-H3PO4
_cod_depositor_comments 'Adding full bibliography for 1570454--1570469.cif.'
_cod_original_cell_volume 42646(6)
_cod_database_code 1570458
_shelx_shelxl_version_number 2018/3
_shelx_space_group_comment
;
The symmetry employed for this shelxl refinement is uniquely defined
by the following loop, which should always be used as a source of
symmetry information in preference to the above space-group names.
They are only intended as comments.
;
_shelx_estimated_absorpt_t_max 0.605
_shelx_estimated_absorpt_t_min 0.456
_olex2_refinement_description
;
1. Fixed Uiso
 At 1.2 times of:
  All C(H) groups, All C(H,H) groups
 At 1.5 times of:
  All C(H,H,H) groups, All O(H,H) groups
2. Restrained distances
 C5-C66
 2.3 with sigma of 0.01
 C66-C74
 1.45 with sigma of 0.01
 H8B-H11G
 2 with sigma of 0.01
 H18A-H13
 2 with sigma of 0.01
 C24-C23
 1.55 with sigma of 0.01
 H12C-H114
 2 with sigma of 0.01
 H24C-H27
 2 with sigma of 0.01
 H111-H13L
 2 with sigma of 0.01
 C130-C128
 1.45 with sigma of 0.01
 C127-C128
 1.45 with sigma of 0.01
 H80-H85C
 2 with sigma of 0.01
 H13L-H111
 2 with sigma of 0.01
 C128-C129
 1.45 with sigma of 0.02
 H12L-H12M
 2 with sigma of 0.01
 C128-C57
 1.55 with sigma of 0.01
3. Uiso/Uaniso restraints and constraints
C1 \\sim C2 \\sim C3 \\sim C4: within 2A with sigma of 0.01 and sigma for
terminal atoms of 0.02 within 2A
O2: within 2A with sigma of 0.01 and sigma for terminal atoms of 0.02 within 2A
C5 \\sim C66 \\sim C74 \\sim C134: within 2A with sigma of 0.01 and sigma for
terminal atoms of 0.02 within 2A
C25 \\sim C24 \\sim C136 \\sim C23: within 2A with sigma of 0.01 and sigma for
terminal atoms of 0.02 within 2A
C18 \\sim C19 \\sim C16 \\sim C17: within 2A with sigma of 0.01 and sigma for
terminal atoms of 0.02 within 2A
C94 \\sim C117 \\sim C93 \\sim C85: within 2A with sigma of 0.01 and sigma for
terminal atoms of 0.02 within 2A
C45 \\sim C46 \\sim C44 \\sim C140: within 2A with sigma of 0.01 and sigma for
terminal atoms of 0.02 within 2A
C20 \\sim C138 \\sim C21 \\sim C22: within 2A with sigma of 0.01 and sigma for
terminal atoms of 0.02 within 2A
Uanis(C130) \\sim Ueq, Uanis(C129) \\sim Ueq, Uanis(C127) \\sim Ueq, Uanis(C1)
\\sim Ueq, Uanis(C4) \\sim Ueq, Uanis(C25) \\sim Ueq, Uanis(C5) \\sim Ueq,
Uanis(C17) \\sim Ueq, Uanis(C109) \\sim Ueq, Uanis(C57) \\sim Ueq, Uanis(C111)
\\sim Ueq, Uanis(C139) \\sim Ueq, Uanis(C129) \\sim Ueq, Uanis(C124) \\sim Ueq,
Uanis(C50) \\sim Ueq, Uanis(C66) \\sim Ueq, Uanis(C24) \\sim Ueq, Uanis(C128)
\\sim Ueq, Uanis(C50) \\sim Ueq, Uanis(C120) \\sim Ueq, Uanis(C122) \\sim Ueq,
Uanis(C119) \\sim Ueq, Uanis(C121) \\sim Ueq, Uanis(C74) \\sim Ueq, Uanis(C132)
\\sim Ueq, Uanis(C110) \\sim Ueq, Uanis(C138) \\sim Ueq, Uanis(C64) \\sim Ueq,
Uanis(C125) \\sim Ueq, Uanis(C123) \\sim Ueq, Uanis(C48) \\sim Ueq, Uanis(C47)
\\sim Ueq, Uanis(C49) \\sim Ueq, Uanis(C3) \\sim Ueq, Uanis(C2) \\sim Ueq,
Uanis(C137) \\sim Ueq, Uanis(O8) \\sim Ueq, Uanis(O9) \\sim Ueq, Uanis(O10)
\\sim Ueq, Uanis(O11) \\sim Ueq: with sigma of 0.01 and sigma for terminal
atoms of 0.02
4.a Riding coordinates:
 C120(H12D,H12E,H12F), C130(H13L,H13M,H13N), C132(H13R,H13S,H13T), C122(H12P,
 H12Q,H12R), C46(H46A,H46B,H46C), C48(H48A,H48B,H48C), C129(H12V,H12W,H12X)
4.b Free rotating group:
 O8(H8A,H8B), O9(H9C,H9D), O11(H11F,H11G), O10(H10F,H10G)
4.c Secondary CH2 refined with riding coordinates:
 C017(H01A,H01B), C67(H67A,H67B), C84(H84A,H84B), C131(H13A,H13B), C32(H32A,
 H32B), C101(H10A,H10B), C02M(H02A,H02B), C02N(H02C,H02D), C9(H9A,H9B),
 C02Z(H02E,H02F), C031(H03A,H03B), C038(H03C,H03D), C03C(H03E,H03F), C041(H04A,
 H04B), C112(H11A,H11B), C04V(H04I,H04J)
4.d Aromatic/amide H refined with riding coordinates:
 C11(H11), C01H(H01H), C13(H13), C62(H62), C88(H88), C96(H96), C58(H58),
 C39(H39), C86(H86), C98(H98), C80(H80), C35(H35), C73(H73), C41(H41),
 C034(H034), C71(H71), C78(H78), C107(H107), C105(H105), C31(H31), C03I(H03I),
 C03K(H03K), C8(H8), C27(H27), C044(H044), C114(H114), C116(H116), C126(H126),
 C139(H139), C56(H56), C52(H52), C111(H111)
4.e Idealised Me refined as rotating group:
 C6(H6A,H6B,H6C), C77(H77A,H77B,H77C), C047(H04C,H04D,H04E), C59(H59A,H59B,
 H59C), C19(H19A,H19B,H19C), C135(H13C,H13D,H13E), C04J(H04F,H04G,H04H),
 C65(H65A,H65B,H65C), C64(H64A,H64B,H64C), C18(H18A,H18B,H18C), C92(H92A,H92B,
 H92C), C109(H10C,H10D,H10E), C85(H85A,H85B,H85C), C17(H17A,H17B,H17C),
 C94(H94A,H94B,H94C), C76(H76A,H76B,H76C), C4(H4A,H4B,H4C), C134(H13F,H13G,
 H13H), C058(H05A,H05B,H05C), C44(H44A,H44B,H44C), C110(H11C,H11D,H11E),
 C21(H21A,H21B,H21C), C121(H12A,H12B,H12C), C20(H20A,H20B,H20C), C93(H93A,H93B,
 H93C), C49(H49A,H49B,H49C), C1(H1A,H1B,H1C), C137(H13I,H13J,H13K), C24(H24A,
 H24B,H24C), C124(H12G,H12H,H12I), C2(H2A,H2B,H2C), C123(H12J,H12K,H12L),
 C125(H12M,H12N,H12O), C136(H13O,H13P,H13Q), C45(H45A,H45B,H45C), C25(H25A,H25B,
 H25C), C5(H5A,H5B,H5C), C138(H13U,H13V,H13W), C127(H12S,H12T,H12U), C66(H66A,
 H66B,H66C), C47(H47A,H47B,H47C)
;
_smtbx_masks_void_probe_radius 1.2
_smtbx_masks_void_truncation_radius 1.2
_olex2_submission_special_instructions 'No special instructions were received'

loop_
_space_group_symop_operation_xyz
'x, y, z'
'-x, y, -z+1/2'
'x+1/2, y+1/2, z'
'-x+1/2, y+1/2, -z+1/2'
'-x, -y, -z'
'x, -y, z-1/2'
'-x+1/2, -y+1/2, -z'
'x+1/2, -y+1/2, z-1/2'

loop_
_atom_site_label
_atom_site_type_symbol
_atom_site_fract_x
_atom_site_fract_y
_atom_site_fract_z
_atom_site_U_iso_or_equiv
_atom_site_adp_type
_atom_site_occupancy
_atom_site_site_symmetry_order
_atom_site_calc_flag
_atom_site_refinement_flags_posn
_atom_site_refinement_flags_adp
_atom_site_refinement_flags_occupancy
_atom_site_disorder_assembly
_atom_site_disorder_group
Ti5 Ti 0.64415(2) 0.65860(2) 0.68806(2) 0.0770(2) Uani 1 1 d . . . . .
Ti8 Ti 0.52952(2) 0.53638(2) 0.69346(2) 0.0779(2) Uani 1 1 d . . . . .
Ti1 Ti 0.56563(2) 0.94528(2) 0.73677(2) 0.0793(2) Uani 1 1 d . . . . .
Ti4 Ti 0.60158(2) 0.81895(2) 0.63916(2) 0.0810(2) Uani 1 1 d . . . . .
Ti7 Ti 0.61335(2) 0.57461(2) 0.73078(2) 0.0844(2) Uani 1 1 d . . . . .
Ti6 Ti 0.56989(2) 0.60433(2) 0.64456(2) 0.0885(3) Uani 1 1 d . . . . .
Ti2 Ti 0.54840(2) 0.90274(2) 0.65410(2) 0.0866(2) Uani 1 1 d . . . . .
Ti3 Ti 0.62690(2) 0.87482(2) 0.71643(2) 0.0905(3) Uani 1 1 d . . . . .
O09 O 0.51305(6) 0.49662(6) 0.72810(6) 0.0755(8) Uani 1 1 d . . . . .
O0A O 0.63850(6) 0.77236(7) 0.63709(5) 0.0729(8) Uani 1 1 d . . . . .
O1 O 0.48577(6) 0.57650(7) 0.77076(6) 0.0768(8) Uani 1 1 d . . . . .
O0C O 0.65535(6) 0.70665(7) 0.65624(6) 0.0739(8) Uani 1 1 d . . . . .
O0D O 0.59139(6) 0.77088(7) 0.67168(6) 0.0771(8) Uani 1 1 d . . . . .
O0E O 0.68100(6) 0.62844(8) 0.68286(6) 0.0794(8) Uani 1 1 d . . . . .
O0F O 0.58393(6) 0.52839(7) 0.73884(6) 0.0758(8) Uani 1 1 d . . . . .
O0G O 0.60648(6) 0.70537(7) 0.68894(6) 0.0762(8) Uani 1 1 d . . . . .
O0H O 0.52536(6) 0.98545(7) 0.74237(6) 0.0757(8) Uani 1 1 d . . . . .
O00I O 0.59323(6) 0.98835(8) 0.73353(6) 0.0839(9) Uani 1 1 d . . . . .
O00J O 0.53679(6) 0.49245(7) 0.66878(6) 0.0789(8) Uani 1 1 d . . . . .
O00K O 0.47467(6) 0.90524(7) 0.75703(6) 0.0796(8) Uani 1 1 d . . . . .
O00L O 0.64939(6) 0.83716(8) 0.68986(6) 0.0790(8) Uani 1 1 d . . . . .
O00M O 0.48064(6) 0.54416(7) 0.65607(6) 0.0823(8) Uani 1 1 d . . . . .
O00N O 0.53144(6) 0.95023(8) 0.67634(6) 0.0839(9) Uani 1 1 d . . . . .
O00O O 0.60460(6) 0.64099(7) 0.63192(6) 0.0836(9) Uani 1 1 d . . . . .
O00P O 0.61507(6) 0.62134(8) 0.69927(6) 0.0895(9) Uani 1 1 d . . . . .
O00Q O 0.55962(7) 0.79919(8) 0.59698(6) 0.0917(9) Uani 1 1 d . . . . .
O00R O 0.67750(6) 0.67800(8) 0.73668(6) 0.0804(8) Uani 1 1 d . . . . .
O00S O 0.59247(6) 0.93981(8) 0.79026(6) 0.0867(9) Uani 1 1 d . . . . .
O00T O 0.55675(7) 0.57734(8) 0.68407(6) 0.0942(9) Uani 1 1 d . . . . .
O00U O 0.61624(7) 0.84986(8) 0.60909(6) 0.0954(10) Uani 1 1 d . . . . .
O00V O 0.58184(6) 0.90299(8) 0.71571(6) 0.0907(9) Uani 1 1 d . . . . .
O00W O 0.58140(7) 0.85565(9) 0.66170(7) 0.0993(10) Uani 1 1 d . . . . .
C00X C 0.500000 0.51342(13) 0.750000 0.0685(16) Uani 1 2 d S T P . .
O00Y O 0.63459(8) 0.84179(9) 0.75797(6) 0.1047(10) Uani 1 1 d . . . . .
O00Z O 0.52805(6) 0.63907(8) 0.62491(7) 0.1000(10) Uani 1 1 d . . . . .
C133 C 0.500000 0.55980(15) 0.750000 0.0661(15) Uani 1 2 d S T P . .
O011 O 0.61709(8) 0.60387(9) 0.77452(6) 0.1067(11) Uani 1 1 d . . . . .
C012 C 0.500000 0.96956(16) 0.750000 0.0757(17) Uani 1 2 d S T P . .
C013 C 0.500000 0.92177(15) 0.750000 0.0721(17) Uani 1 2 d S T P . .
C014 C 0.63749(8) 0.73844(11) 0.65320(9) 0.0713(12) Uani 1 1 d . . . . .
O015 O 0.50452(7) 0.87312(10) 0.64244(8) 0.1130(12) Uani 1 1 d . . . . .
C016 C 0.60943(9) 0.73858(10) 0.67298(8) 0.0692(11) Uani 1 1 d . . . . .
C017 C 0.68248(9) 0.77818(10) 0.75105(9) 0.0723(12) Uani 1 1 d . . . . .
H01A H 0.690119 0.748968 0.754210 0.087 Uiso 1 1 calc R U . . .
H01B H 0.655109 0.779491 0.732707 0.087 Uiso 1 1 calc R U . . .
C67 C 0.67883(10) 0.66082(13) 0.81114(9) 0.0905(14) Uani 1 1 d . . . . .
H67A H 0.656388 0.666094 0.785932 0.109 Uiso 1 1 calc R U . . .
H67B H 0.684523 0.686672 0.826450 0.109 Uiso 1 1 calc R U . . .
C90 C 0.59882(8) 0.49766(11) 0.76704(9) 0.0749(12) Uani 1 1 d . . . . .
C12 C 0.71937(10) 0.79449(12) 0.86223(10) 0.0875(14) Uani 1 1 d . . . . .
C82 C 0.53310(9) 0.45083(11) 0.67075(10) 0.0799(13) Uani 1 1 d . . . . .
C36 C 0.65409(10) 0.91763(11) 0.83508(9) 0.0810(13) Uani 1 1 d . . . . .
C83 C 0.56570(10) 0.42806(12) 0.69204(11) 0.0891(14) Uani 1 1 d . . . . .
C11 C 0.69514(9) 0.82604(11) 0.86384(10) 0.0791(13) Uani 1 1 d . . . . .
H11 H 0.697728 0.836301 0.888680 0.095 Uiso 1 1 calc R U . . .
C01F C 0.71183(9) 0.65168(12) 0.80156(9) 0.0831(13) Uani 1 1 d . . . . .
C14 C 0.68732(9) 0.79455(10) 0.79022(9) 0.0733(12) Uani 1 1 d . . . . .
C01H C 0.74285(9) 0.79283(11) 0.74521(10) 0.0802(13) Uani 1 1 d . . . . .
H01H H 0.754465 0.773558 0.765940 0.096 Uiso 1 1 calc R U . . .
C89 C 0.60335(9) 0.50665(12) 0.80713(9) 0.0776(12) Uani 1 1 d . . . . .
C91 C 0.60910(8) 0.45999(12) 0.75767(9) 0.0786(13) Uani 1 1 d . . . . .
C84 C 0.60367(9) 0.44970(12) 0.71588(10) 0.0832(13) Uani 1 1 d . . . . .
H84A H 0.624852 0.431817 0.717107 0.100 Uiso 1 1 calc R U . . .
H84B H 0.604777 0.475293 0.702127 0.100 Uiso 1 1 calc R U . . .
C13 C 0.71452(8) 0.77954(12) 0.82651(9) 0.0793(13) Uani 1 1 d . . . . .
H13 H 0.730448 0.757602 0.825942 0.095 Uiso 1 1 calc DR U . . .
C99 C 0.44843(9) 0.56375(11) 0.58919(10) 0.0856(14) Uani 1 1 d . . . . .
C01N C 0.57728(10) 0.67662(11) 0.57002(9) 0.0807(13) Uani 1 1 d . . . . .
C43 C 0.70491(10) 0.63330(11) 0.66543(9) 0.0794(13) Uani 1 1 d . . . . .
C81 C 0.49738(9) 0.43288(12) 0.65335(10) 0.0840(13) Uani 1 1 d . . . . .
C61 C 0.62591(9) 0.57602(12) 0.83730(9) 0.0837(13) Uani 1 1 d . . . . .
C01R C 0.70450(9) 0.80000(10) 0.73315(9) 0.0752(12) Uani 1 1 d . . . . .
C62 C 0.64318(9) 0.57856(14) 0.87906(10) 0.0947(15) Uani 1 1 d . . . . .
H62 H 0.633998 0.561754 0.893993 0.114 Uiso 1 1 calc R U . . .
C88 C 0.61979(9) 0.47624(12) 0.83489(10) 0.0825(13) Uani 1 1 d . . . . .
H88 H 0.625039 0.482008 0.861649 0.099 Uiso 1 1 calc R U . . .
C63 C 0.67308(9) 0.60501(13) 0.89842(9) 0.0894(14) Uani 1 1 d . . . . .
C10 C 0.66731(9) 0.84229(11) 0.82894(9) 0.0747(12) Uani 1 1 d . . . . .
C60 C 0.63789(10) 0.60244(12) 0.81579(9) 0.0853(13) Uani 1 1 d . . . . .
C131 C 0.46067(9) 0.45857(11) 0.63884(10) 0.0882(14) Uani 1 1 d . . . . .
H13A H 0.438880 0.439312 0.628273 0.106 Uiso 1 1 calc R U . . .
H13B H 0.459767 0.471936 0.662267 0.106 Uiso 1 1 calc R U . . .
C29 C 0.59065(9) 1.03003(13) 0.73513(10) 0.0858(14) Uani 1 1 d . . . . .
C69 C 0.71132(9) 0.66266(12) 0.76377(8) 0.0812(13) Uani 1 1 d . . . . .
C96 C 0.43309(9) 0.48198(12) 0.56791(10) 0.0893(14) Uani 1 1 d . . . . .
H96 H 0.428107 0.453960 0.560623 0.107 Uiso 1 1 calc R U . . .
C16 C 0.74983(12) 0.77703(16) 0.90158(11) 0.1176(16) Uani 1 1 d . U . . .
C97 C 0.41993(10) 0.51073(12) 0.53928(10) 0.0927(14) Uani 1 1 d . . . . .
C58 C 0.68398(10) 0.63082(13) 0.87629(10) 0.0895(14) Uani 1 1 d . . . . .
H58 H 0.703279 0.650563 0.889342 0.107 Uiso 1 1 calc R U . . .
C100 C 0.46111(9) 0.53245(11) 0.61773(10) 0.0790(13) Uani 1 1 d . . . . .
C42 C 0.69582(10) 0.61746(12) 0.62729(10) 0.0830(13) Uani 1 1 d . . . . .
C38 C 0.73828(10) 0.65610(13) 0.68479(10) 0.0890(14) Uani 1 1 d . . . . .
C15 C 0.66355(10) 0.82697(12) 0.79282(9) 0.0845(13) Uani 1 1 d . . . . .
C70 C 0.74400(9) 0.66124(12) 0.75770(9) 0.0816(13) Uani 1 1 d . . . . .
C33 C 0.63846(10) 0.99027(12) 0.82347(10) 0.0916(14) Uani 1 1 d . . . . .
C39 C 0.76246(12) 0.66056(14) 0.66672(10) 0.1026(17) Uani 1 1 d . . . . .
H39 H 0.784826 0.676630 0.679480 0.123 Uiso 1 1 calc R U . . .
C68 C 0.66724(10) 0.62913(13) 0.83393(10) 0.0919(15) Uani 1 1 d . . . . .
C32 C 0.60908(11) 1.02592(12) 0.80968(10) 0.0945(15) Uani 1 1 d . . . . .
H32A H 0.584423 1.014563 0.807227 0.113 Uiso 1 1 calc R U . . .
H32B H 0.617236 1.046160 0.831469 0.113 Uiso 1 1 calc R U . . .
C37 C 0.62860(11) 0.95004(12) 0.81588(10) 0.0933(15) Uani 1 1 d . . . . .
C101 C 0.45267(10) 0.60779(11) 0.60153(10) 0.0867(14) Uani 1 1 d . . . . .
H10A H 0.428168 0.617175 0.601196 0.104 Uiso 1 1 calc R U . . .
H10B H 0.472107 0.609522 0.629190 0.104 Uiso 1 1 calc R U . . .
C86 C 0.62362(10) 0.43112(13) 0.78712(10) 0.0892(14) Uani 1 1 d . . . . .
H86 H 0.630313 0.405091 0.780494 0.107 Uiso 1 1 calc R U . . .
C95 C 0.45373(9) 0.49167(11) 0.60779(10) 0.0875(14) Uani 1 1 d . . . . .
C30 C 0.57449(10) 1.05187(13) 0.70020(12) 0.0948(15) Uani 1 1 d . . . . .
C98 C 0.42825(9) 0.55117(12) 0.55009(10) 0.0866(14) Uani 1 1 d . . . . .
H98 H 0.419852 0.571465 0.529963 0.104 Uiso 1 1 calc R U . . .
C02J C 0.44102(10) 0.89961(14) 0.61611(11) 0.1009(16) Uani 1 1 d . . . . .
C80 C 0.49522(10) 0.39036(10) 0.65626(10) 0.0986(16) Uani 1 1 d . . . . .
H80 H 0.470912 0.377594 0.644290 0.118 Uiso 1 1 calc DR U . . .
C7 C 0.39614(12) 0.49928(14) 0.49473(10) 0.1095(17) Uani 1 1 d . . . . .
C02M C 0.54994(9) 0.69952(12) 0.58315(9) 0.0861(14) Uani 1 1 d . . . . .
H02A H 0.561150 0.700297 0.612382 0.103 Uiso 1 1 calc R U . . .
H02B H 0.547383 0.728159 0.573581 0.103 Uiso 1 1 calc R U . . .
C02N C 0.55756(10) 1.02844(14) 0.66054(10) 0.0929(15) Uani 1 1 d . . . . .
H02C H 0.560033 1.045702 0.639900 0.111 Uiso 1 1 calc R U . . .
H02D H 0.572678 1.003206 0.663139 0.111 Uiso 1 1 calc R U . . .
C79 C 0.52723(10) 0.36579(12) 0.67598(11) 0.0892(14) Uani 1 1 d . . . . .
C118 C 0.50410(10) 0.98061(13) 0.65490(9) 0.0907(14) Uani 1 1 d . . . . .
C35 C 0.69067(11) 0.92845(13) 0.86041(11) 0.1091(17) Uani 1 1 d . . . . .
H35 H 0.708413 0.907234 0.873260 0.131 Uiso 1 1 calc R U . . .
C103 C 0.51131(9) 0.68075(12) 0.56847(10) 0.0866(14) Uani 1 1 d . . . . .
C73 C 0.74536(11) 0.63404(15) 0.82815(11) 0.1086(17) Uani 1 1 d . . . . .
H73 H 0.745810 0.624693 0.852471 0.130 Uiso 1 1 calc R U . . .
C87 C 0.62908(10) 0.43758(13) 0.82575(11) 0.0956(15) Uani 1 1 d . . . . .
C102 C 0.46367(10) 0.63668(13) 0.57724(11) 0.0990(15) Uani 1 1 d . . . . .
C113 C 0.46514(10) 0.96875(15) 0.64279(10) 0.1016(16) Uani 1 1 d . . . . .
C9 C 0.63950(10) 0.87469(11) 0.83056(10) 0.0860(14) Uani 1 1 d . . . . .
H9A H 0.615687 0.872917 0.806018 0.103 Uiso 1 1 calc R U . . .
H9B H 0.633036 0.868302 0.852976 0.103 Uiso 1 1 calc R U . . .
C02X C 0.62757(10) 0.62800(11) 0.58110(9) 0.0833(13) Uani 1 1 d . . . . .
C41 C 0.72020(11) 0.62310(14) 0.61048(12) 0.1057(17) Uani 1 1 d . . . . .
H41 H 0.713025 0.613611 0.584235 0.127 Uiso 1 1 calc R U . . .
C02Z C 0.48367(10) 0.81362(14) 0.57922(11) 0.1033(16) Uani 1 1 d . . . . .
H02E H 0.470910 0.786598 0.572107 0.124 Uiso 1 1 calc R U . . .
H02F H 0.504896 0.810793 0.605786 0.124 Uiso 1 1 calc R U . . .
C030 C 0.69224(11) 0.60677(17) 0.94408(10) 0.1245(18) Uani 1 1 d . . . . .
C031 C 0.59244(8) 0.54624(12) 0.81727(9) 0.0774(12) Uani 1 1 d . . . . .
H03A H 0.579769 0.541687 0.835142 0.093 Uiso 1 1 calc R U . . .
H03B H 0.573612 0.559188 0.792859 0.093 Uiso 1 1 calc R U . . .
C032 C 0.51640(10) 1.01684(13) 0.64731(10) 0.0920(15) Uani 1 1 d . . . . .
C033 C 0.68770(9) 0.82877(12) 0.70181(9) 0.0847(13) Uani 1 1 d . . . . .
C034 C 0.57490(11) 0.68509(13) 0.53286(9) 0.0953(15) Uani 1 1 d . . . . .
H034 H 0.556672 0.704425 0.516604 0.114 Uiso 1 1 calc R U . . .
C71 C 0.77576(11) 0.64428(17) 0.78587(10) 0.1146(19) Uani 1 1 d . . . . .
H71 H 0.797888 0.642574 0.780878 0.138 Uiso 1 1 calc R U . . .
C28 C 0.60096(10) 1.04995(13) 0.77147(11) 0.0938(15) Uani 1 1 d . . . . .
C78 C 0.56204(11) 0.38594(13) 0.69436(11) 0.0980(16) Uani 1 1 d . . . . .
H78 H 0.584199 0.370227 0.709105 0.118 Uiso 1 1 calc R U . . .
C038 C 0.65732(11) 0.59806(13) 0.60600(11) 0.0945(15) Uani 1 1 d . . . . .
H03C H 0.649347 0.585775 0.625626 0.113 Uiso 1 1 calc R U . . .
H03D H 0.659201 0.575698 0.588957 0.113 Uiso 1 1 calc R U . . .
C72 C 0.77806(11) 0.62880(18) 0.82261(11) 0.121(2) Uani 1 1 d . . . . .
C03A C 0.60355(10) 0.64720(12) 0.59349(9) 0.0835(13) Uani 1 1 d . . . . .
C03B C 0.46695(10) 0.87177(14) 0.61238(12) 0.1005(16) Uani 1 1 d . . . . .
C03C C 0.74412(10) 0.68121(14) 0.72120(9) 0.0984(15) Uani 1 1 d . . . . .
H03E H 0.768857 0.695560 0.729411 0.118 Uiso 1 1 calc R U . . .
H03F H 0.724108 0.702618 0.712759 0.118 Uiso 1 1 calc R U . . .
C107 C 0.43636(11) 0.65365(13) 0.54099(11) 0.1020(16) Uani 1 1 d . . . . .
H107 H 0.410621 0.644908 0.532050 0.122 Uiso 1 1 calc R U . . .
C34 C 0.70286(11) 0.96845(14) 0.86806(13) 0.1213(19) Uani 1 1 d . . . . .
C105 C 0.48192(11) 0.69637(14) 0.53308(11) 0.1075(17) Uani 1 1 d . . . . .
H105 H 0.487603 0.717500 0.518850 0.129 Uiso 1 1 calc R U . . .
C31 C 0.57312(13) 1.09300(14) 0.70106(14) 0.124(2) Uani 1 1 d . . . . .
H31 H 0.564276 1.107644 0.676818 0.149 Uiso 1 1 calc R U . . .
C03I C 0.40280(11) 0.89729(17) 0.58852(12) 0.1192(19) Uani 1 1 d . . . . .
H03I H 0.384327 0.914458 0.591524 0.143 Uiso 1 1 calc R U . . .
C03J C 0.80854(10) 0.80268(16) 0.74359(13) 0.1144(18) Uani 1 1 d . . . . .
C03K C 0.62468(12) 0.63720(14) 0.54433(11) 0.1057(17) Uani 1 1 d . . . . .
H03K H 0.641237 0.623450 0.535338 0.127 Uiso 1 1 calc R U . . .
C03L C 0.76533(12) 0.81055(14) 0.73039(11) 0.1072(17) Uani 1 1 d . . . . .
C03N C 0.53823(10) 0.81332(14) 0.55878(10) 0.1004(15) Uani 1 1 d . . . . .
C03O C 0.39186(10) 0.87090(16) 0.55765(11) 0.1122(18) Uani 1 1 d . . . . .
C8 C 0.67723(12) 0.99911(13) 0.84960(12) 0.1225(18) Uani 1 1 d . . . . .
H8 H 0.685387 1.026855 0.854277 0.147 Uiso 1 1 calc R U . . .
C26 C 0.58403(13) 1.11463(13) 0.73563(14) 0.1148(19) Uani 1 1 d . . . . .
C106 C 0.44433(10) 0.68069(13) 0.51893(10) 0.0972(15) Uani 1 1 d . . . . .
C104 C 0.50077(10) 0.65243(12) 0.58927(10) 0.0897(14) Uani 1 1 d . . . . .
C115 C 0.44785(11) 1.03685(15) 0.61304(13) 0.1173(18) Uani 1 1 d . . . . .
C03U C 0.34900(12) 0.8676(2) 0.52772(13) 0.148(2) Uani 1 1 d . . . . .
C40 C 0.75564(11) 0.64232(15) 0.62988(11) 0.1060(17) Uani 1 1 d . . . . .
C03W C 0.70783(10) 0.84888(14) 0.68419(10) 0.1001(15) Uani 1 1 d . . . . .
C27 C 0.59831(12) 1.09160(9) 0.77232(13) 0.1192(19) Uani 1 1 d . . . . .
H27 H 0.605785 1.105495 0.796829 0.143 Uiso 1 1 calc DR U . . .
C03Z C 0.59876(14) 0.66575(13) 0.51884(10) 0.1094(18) Uani 1 1 d . . . . .
C117 C 0.52415(15) 0.31979(15) 0.68013(15) 0.134(2) Uani 1 1 d . U . . .
C041 C 0.69159(12) 0.87895(14) 0.65055(11) 0.1083(17) Uani 1 1 d . . . . .
H04A H 0.710957 0.900337 0.654136 0.130 Uiso 1 1 calc R U . . .
H04B H 0.669230 0.892584 0.651803 0.130 Uiso 1 1 calc R U . . .
C75 C 0.64681(12) 0.40528(14) 0.85778(12) 0.1098(17) Uani 1 1 d . . . . .
C6 C 0.38549(14) 0.53408(16) 0.46730(11) 0.135(2) Uani 1 1 d . . . . .
H6A H 0.364300 0.549023 0.469160 0.203 Uiso 1 1 calc R U . . .
H6B H 0.377648 0.524010 0.440248 0.203 Uiso 1 1 calc R U . . .
H6C H 0.407413 0.552467 0.474152 0.203 Uiso 1 1 calc R U . . .
C044 C 0.74758(11) 0.83925(14) 0.69942(12) 0.1058(16) Uani 1 1 d . . . . .
H044 H 0.762697 0.852588 0.688358 0.127 Uiso 1 1 calc R U . . .
C54 C 0.63976(14) 0.84520(14) 0.59177(11) 0.1227(18) Uani 1 1 d . . . . .
C77 C 0.65280(12) 0.41764(15) 0.89834(11) 0.1177(18) Uani 1 1 d . . . . .
H77A H 0.628296 0.425330 0.898378 0.177 Uiso 1 1 calc R U . . .
H77B H 0.670252 0.441086 0.906855 0.177 Uiso 1 1 calc R U . . .
H77C H 0.663805 0.394655 0.916519 0.177 Uiso 1 1 calc R U . . .
C047 C 0.82885(13) 0.8428(2) 0.7553(2) 0.196(4) Uani 1 1 d . . . . .
H04C H 0.817579 0.858982 0.769842 0.294 Uiso 1 1 calc R U . . .
H04D H 0.826417 0.857768 0.731598 0.294 Uiso 1 1 calc R U . . .
H04E H 0.855889 0.837909 0.772210 0.294 Uiso 1 1 calc R U . . .
C59 C 0.41886(11) 0.46778(15) 0.48337(12) 0.1148(18) Uani 1 1 d . . . . .
H59A H 0.443550 0.479528 0.487298 0.172 Uiso 1 1 calc R U . . .
H59B H 0.404676 0.460208 0.455540 0.172 Uiso 1 1 calc R U . . .
H59C H 0.422992 0.443344 0.499946 0.172 Uiso 1 1 calc R U . . .
C19 C 0.77077(14) 0.80968(18) 0.92824(14) 0.159(2) Uani 1 1 d . U . . .
H19A H 0.787819 0.797947 0.953785 0.239 Uiso 1 1 calc R U . . .
H19B H 0.752791 0.828500 0.931991 0.239 Uiso 1 1 calc R U . . .
H19C H 0.785855 0.824664 0.916984 0.239 Uiso 1 1 calc R U . . .
C04B C 0.50041(10) 0.82286(14) 0.55081(11) 0.1048(16) Uani 1 1 d . . . . .
C04C C 0.45609(11) 0.84307(14) 0.58220(11) 0.1022(16) Uani 1 1 d . . . . .
C04D C 0.55340(11) 0.81520(16) 0.53220(10) 0.1229(17) Uani 1 1 d . . . . .
C112 C 0.45212(10) 0.92852(14) 0.64991(11) 0.0989(16) Uani 1 1 d . . . . .
H11A H 0.429970 0.932609 0.656342 0.119 Uiso 1 1 calc R U . . .
H11B H 0.472766 0.915888 0.673240 0.119 Uiso 1 1 calc R U . . .
C53 C 0.62827(11) 0.82130(14) 0.55484(10) 0.1028(16) Uani 1 1 d . . . . .
C135 C 0.35884(10) 0.47743(15) 0.49318(11) 0.1166(17) Uani 1 1 d . . . . .
H13C H 0.366091 0.454762 0.512182 0.175 Uiso 1 1 calc R U . . .
H13D H 0.343961 0.466751 0.466512 0.175 Uiso 1 1 calc R U . . .
H13E H 0.343444 0.497268 0.499887 0.175 Uiso 1 1 calc R U . . .
C114 C 0.43794(10) 0.99980(11) 0.62159(11) 0.1135(17) Uani 1 1 d . . . . .
H114 H 0.411603 0.993916 0.613155 0.136 Uiso 1 1 calc DR U . . .
C116 C 0.48774(12) 1.04722(14) 0.62599(10) 0.1024(16) Uani 1 1 d . . . . .
H116 H 0.495001 1.073514 0.620592 0.123 Uiso 1 1 calc R U . . .
C04J C 0.82322(11) 0.77338(18) 0.77870(14) 0.129(2) Uani 1 1 d . . . . .
H04F H 0.820081 0.785939 0.801029 0.194 Uiso 1 1 calc R U . . .
H04G H 0.850289 0.767657 0.786257 0.194 Uiso 1 1 calc R U . . .
H04H H 0.808724 0.747718 0.771390 0.194 Uiso 1 1 calc R U . . .
C126 C 0.41790(11) 0.84229(16) 0.55538(13) 0.1198(19) Uani 1 1 d . . . . .
H126 H 0.409359 0.822022 0.535227 0.144 Uiso 1 1 calc R U . . .
C65 C 0.72095(14) 0.6402(2) 0.95960(12) 0.155(3) Uani 1 1 d . . . . .
H65A H 0.709166 0.666333 0.947857 0.232 Uiso 1 1 calc R U . . .
H65B H 0.742368 0.634475 0.952782 0.232 Uiso 1 1 calc R U . . .
H65C H 0.730243 0.641679 0.988397 0.232 Uiso 1 1 calc R U . . .
C55 C 0.67925(12) 0.85978(12) 0.60923(11) 0.1040(16) Uani 1 1 d . . . . .
C22 C 0.59877(16) 0.67570(18) 0.47838(12) 0.1397(18) Uani 1 1 d . U . . .
C140 C 0.78363(17) 0.6474(2) 0.61020(15) 0.150(2) Uani 1 1 d . U . . .
C139 C 0.53204(15) 0.82706(17) 0.49410(15) 0.1380(19) Uani 1 1 d . U . . .
H139 H 0.542877 0.829223 0.475544 0.166 Uiso 1 1 calc R U . . .
C64 C 0.66456(14) 0.6087(2) 0.96106(13) 0.158(2) Uani 1 1 d . U . . .
H64A H 0.641043 0.594817 0.943482 0.236 Uiso 1 1 calc R U . . .
H64B H 0.658972 0.637442 0.964223 0.236 Uiso 1 1 calc R U . . .
H64C H 0.675036 0.595172 0.986913 0.236 Uiso 1 1 calc R U . . .
C18 C 0.77501(12) 0.74833(18) 0.89506(12) 0.170(2) Uani 1 1 d . U . . .
H18A H 0.780739 0.758030 0.873270 0.255 Uiso 1 1 calc DR U . . .
H18B H 0.762659 0.721423 0.888368 0.255 Uiso 1 1 calc R U . . .
H18C H 0.798752 0.746043 0.919121 0.255 Uiso 1 1 calc R U . . .
C92 C 0.62085(19) 0.36972(16) 0.84628(17) 0.168(3) Uani 1 1 d . . . . .
H92A H 0.634413 0.345491 0.861059 0.252 Uiso 1 1 calc R U . . .
H92B H 0.611988 0.364657 0.817892 0.252 Uiso 1 1 calc R U . . .
H92C H 0.598909 0.375381 0.852232 0.252 Uiso 1 1 calc R U . . .
C04V C 0.59153(13) 0.79814(17) 0.54031(12) 0.130(2) Uani 1 1 d . . . . .
H04I H 0.588871 0.784845 0.515415 0.156 Uiso 1 1 calc R U . . .
H04J H 0.595697 0.775710 0.559573 0.156 Uiso 1 1 calc R U . . .
C108 C 0.41460(12) 0.69680(19) 0.47900(14) 0.154(2) Uani 1 1 d . . . . .
C74 C 0.81387(14) 0.61326(14) 0.85263(13) 0.1608(19) Uani 1 1 d D U . . .
C109 C 0.40185(18) 0.73526(17) 0.48309(19) 0.195(3) Uani 1 1 d . U . . .
H10C H 0.383230 0.744932 0.457310 0.292 Uiso 1 1 calc R U . . .
H10D H 0.423472 0.754274 0.493355 0.292 Uiso 1 1 calc R U . . .
H10E H 0.389790 0.733889 0.501522 0.292 Uiso 1 1 calc R U . . .
C85 C 0.48333(14) 0.30574(11) 0.66492(13) 0.158(2) Uani 1 1 d . U . . .
H85A H 0.482308 0.279176 0.676711 0.237 Uiso 1 1 calc R U . . .
H85B H 0.472631 0.303004 0.636106 0.237 Uiso 1 1 calc R U . . .
H85C H 0.468482 0.325908 0.672051 0.237 Uiso 1 1 calc DR U . . .
C17 C 0.72990(16) 0.75420(19) 0.92295(16) 0.160(2) Uani 1 1 d . U . . .
H17A H 0.738315 0.765159 0.949761 0.241 Uiso 1 1 calc R U . . .
H17B H 0.736262 0.724986 0.924309 0.241 Uiso 1 1 calc R U . . .
H17C H 0.702253 0.757692 0.908583 0.241 Uiso 1 1 calc R U . . .
C3 C 0.74394(13) 0.97928(16) 0.89805(16) 0.1317(17) Uani 1 1 d . U . . .
C94 C 0.54457(16) 0.30676(17) 0.72302(16) 0.165(3) Uani 1 1 d . U . . .
H94A H 0.533524 0.321194 0.738791 0.248 Uiso 1 1 calc R U . . .
H94B H 0.571724 0.313545 0.732897 0.248 Uiso 1 1 calc R U . . .
H94C H 0.541660 0.277125 0.725090 0.248 Uiso 1 1 calc R U . . .
C51 C 0.69109(14) 0.83280(17) 0.55517(14) 0.141(2) Uani 1 1 d . . . . .
C76 C 0.68617(13) 0.39364(19) 0.85833(16) 0.175(2) Uani 1 1 d . . . . .
H76A H 0.704998 0.414716 0.872633 0.262 Uiso 1 1 calc R U . . .
H76B H 0.683757 0.391752 0.831150 0.262 Uiso 1 1 calc R U . . .
H76C H 0.694482 0.367141 0.871546 0.262 Uiso 1 1 calc R U . . .
C23 C 0.57871(18) 1.16024(16) 0.73618(10) 0.170(2) Uani 1 1 d D U . . .
C4 C 0.76758(14) 0.94218(18) 0.91761(18) 0.172(2) Uani 1 1 d . U . . .
H4A H 0.753245 0.924518 0.927810 0.257 Uiso 1 1 calc R U . . .
H4B H 0.791336 0.950962 0.939478 0.257 Uiso 1 1 calc R U . . .
H4C H 0.773549 0.926930 0.898269 0.257 Uiso 1 1 calc R U . . .
C134 C 0.84166(15) 0.5997(2) 0.83897(15) 0.175(3) Uani 1 1 d . U . . .
H13F H 0.855257 0.623423 0.835139 0.263 Uiso 1 1 calc R U . . .
H13G H 0.828770 0.585057 0.813850 0.263 Uiso 1 1 calc R U . . .
H13H H 0.859880 0.581228 0.858613 0.263 Uiso 1 1 calc R U . . .
C058 C 0.81608(12) 0.7819(2) 0.71061(14) 0.141(2) Uani 1 1 d . . . . .
H05A H 0.841170 0.768673 0.721996 0.211 Uiso 1 1 calc R U . . .
H05B H 0.815530 0.802550 0.691281 0.211 Uiso 1 1 calc R U . . .
H05C H 0.796363 0.761255 0.697508 0.211 Uiso 1 1 calc R U . . .
C50 C 0.72205(16) 0.82775(18) 0.53622(15) 0.142(2) Uani 1 1 d . U . . .
C56 C 0.70207(13) 0.85405(18) 0.58982(11) 0.142(2) Uani 1 1 d . . . . .
H56 H 0.726980 0.865504 0.601061 0.170 Uiso 1 1 calc R U . . .
C44 C 0.79159(17) 0.69025(19) 0.60844(16) 0.160(2) Uani 1 1 d . U . . .
H44A H 0.768395 0.704253 0.590272 0.240 Uiso 1 1 calc R U . . .
H44B H 0.811591 0.693368 0.598988 0.240 Uiso 1 1 calc R U . . .
H44C H 0.800205 0.702325 0.634846 0.240 Uiso 1 1 calc R U . . .
C110 C 0.38250(17) 0.66710(19) 0.45970(16) 0.170(3) Uani 1 1 d . U . . .
H11C H 0.392344 0.639021 0.465259 0.255 Uiso 1 1 calc R U . . .
H11D H 0.370834 0.671700 0.431087 0.255 Uiso 1 1 calc R U . . .
H11E H 0.363324 0.671164 0.470147 0.255 Uiso 1 1 calc R U . . .
C52 C 0.65275(14) 0.81869(16) 0.53850(11) 0.135(2) Uani 1 1 d . . . . .
H52 H 0.643785 0.806185 0.513197 0.162 Uiso 1 1 calc R U . . .
C21 C 0.57317(19) 0.70936(18) 0.45671(12) 0.165(2) Uani 1 1 d . U . . .
H21A H 0.547120 0.703068 0.453167 0.248 Uiso 1 1 calc R U . . .
H21B H 0.573663 0.712543 0.430803 0.248 Uiso 1 1 calc R U . . .
H21C H 0.581664 0.734879 0.471746 0.248 Uiso 1 1 calc R U . . .
C121 C 0.37781(11) 1.05496(12) 0.57798(18) 0.157(2) Uani 1 1 d . U . . .
H12A H 0.371116 1.035463 0.556086 0.236 Uiso 1 1 calc R U . . .
H12B H 0.360361 1.078409 0.569526 0.236 Uiso 1 1 calc R U . . .
H12C H 0.375718 1.041452 0.600462 0.236 Uiso 1 1 calc DR U . . .
C111 C 0.47923(12) 0.83509(11) 0.51210(9) 0.1342(18) Uani 1 1 d . U . . .
H111 H 0.453596 0.843370 0.504888 0.161 Uiso 1 1 calc DR U . . .
C20 C 0.59113(19) 0.6367(2) 0.45325(14) 0.168(3) Uani 1 1 d . U . . .
H20A H 0.610114 0.615832 0.467698 0.252 Uiso 1 1 calc R U . . .
H20B H 0.592853 0.643007 0.428353 0.252 Uiso 1 1 calc R U . . .
H20C H 0.565547 0.626404 0.447644 0.252 Uiso 1 1 calc R U . . .
C120 C 0.42391(19) 1.10480(19) 0.6151(2) 0.189(3) Uani 1 1 d . U . . .
H12D H 0.433160 1.095183 0.642498 0.283 Uiso 1 1 d R U . . .
H12E H 0.399630 1.119303 0.607789 0.283 Uiso 1 1 d R U . . .
H12F H 0.442700 1.123473 0.612768 0.283 Uiso 1 1 d R U . . .
C119 C 0.41771(15) 1.06948(18) 0.58994(16) 0.140(2) Uani 1 1 d . U . . .
C93 C 0.54346(19) 0.29995(19) 0.65681(17) 0.175(3) Uani 1 1 d . U . . .
H93A H 0.539223 0.270263 0.655723 0.262 Uiso 1 1 calc R U . . .
H93B H 0.570903 0.305584 0.669646 0.262 Uiso 1 1 calc R U . . .
H93C H 0.532807 0.311101 0.629926 0.262 Uiso 1 1 calc R U . . .
C49 C 0.70180(18) 0.8032(2) 0.49651(16) 0.174(3) Uani 1 1 d . U . . .
H49A H 0.688730 0.779314 0.500956 0.262 Uiso 1 1 calc R U . . .
H49B H 0.720886 0.794063 0.487359 0.262 Uiso 1 1 calc R U . . .
H49C H 0.683163 0.820958 0.476456 0.262 Uiso 1 1 calc R U . . .
C1 C 0.75949(15) 1.0059(2) 0.87984(19) 0.177(3) Uani 1 1 d . U . . .
H1A H 0.757402 0.993819 0.854939 0.266 Uiso 1 1 calc R U . . .
H1B H 0.786411 1.010655 0.897244 0.266 Uiso 1 1 calc R U . . .
H1C H 0.745652 1.031968 0.874445 0.266 Uiso 1 1 calc R U . . .
C137 C 0.7149(2) 0.5682(2) 0.95867(18) 0.200(3) Uani 1 1 d . U . . .
H13I H 0.731084 0.563844 0.944654 0.300 Uiso 1 1 calc R U . . .
H13J H 0.697451 0.544883 0.953824 0.300 Uiso 1 1 calc R U . . .
H13K H 0.730888 0.570533 0.987083 0.300 Uiso 1 1 calc R U . . .
C24 C 0.58433(19) 1.17979(10) 0.77583(11) 0.188(3) Uani 1 1 d D U . . .
H24A H 0.561251 1.175806 0.780191 0.282 Uiso 1 1 calc R U . . .
H24B H 0.589269 1.209193 0.775211 0.282 Uiso 1 1 calc R U . . .
H24C H 0.606053 1.166823 0.797317 0.282 Uiso 1 1 calc DR U . . .
C124 C 0.32314(18) 0.8757(3) 0.54455(18) 0.214(3) Uani 1 1 d . U . . .
H12G H 0.320816 0.851460 0.558847 0.321 Uiso 1 1 calc R U . . .
H12H H 0.298126 0.882590 0.523574 0.321 Uiso 1 1 calc R U . . .
H12I H 0.332509 0.898870 0.562907 0.321 Uiso 1 1 calc R U . . .
C57 C 0.49286(15) 0.83605(19) 0.48332(11) 0.153(2) Uani 1 1 d D U . . .
C2 C 0.74002(18) 0.9990(2) 0.93295(18) 0.180(3) Uani 1 1 d . U . . .
H2A H 0.758203 1.021654 0.942968 0.270 Uiso 1 1 calc R U . . .
H2B H 0.745310 0.978545 0.953876 0.270 Uiso 1 1 calc R U . . .
H2C H 0.714006 1.009430 0.924580 0.270 Uiso 1 1 calc R U . . .
C123 C 0.34249(19) 0.90848(12) 0.5032(2) 0.208(3) Uani 1 1 d . U . . .
H12J H 0.345865 0.932032 0.520684 0.312 Uiso 1 1 calc R U . . .
H12K H 0.316568 0.908737 0.482093 0.312 Uiso 1 1 calc R U . . .
H12L H 0.360984 0.910102 0.491603 0.312 Uiso 1 1 calc DR U . . .
C125 C 0.3407(2) 0.84057(12) 0.4932(2) 0.218(4) Uani 1 1 d . U . . .
H12M H 0.354648 0.850348 0.478194 0.328 Uiso 1 1 calc DR U . . .
H12N H 0.313255 0.840964 0.476299 0.328 Uiso 1 1 calc R U . . .
H12O H 0.348684 0.812512 0.502338 0.328 Uiso 1 1 calc R U . . .
C130 C 0.45991(16) 0.88948(9) 0.44283(10) 0.222(4) Uani 1 1 d D U . . .
H13L H 0.455622 0.885311 0.466649 0.333 Uiso 1 1 d DR U . . .
H13M H 0.438881 0.905581 0.423609 0.333 Uiso 1 1 d R U . . .
H13N H 0.483992 0.904191 0.449769 0.333 Uiso 1 1 d R U . . .
C136 C 0.53777(19) 1.17360(19) 0.7108(2) 0.204(3) Uani 1 1 d . U . . .
H13O H 0.532135 1.169876 0.682844 0.306 Uiso 1 1 calc R U . . .
H13P H 0.534722 1.202560 0.715883 0.306 Uiso 1 1 calc R U . . .
H13Q H 0.520180 1.156947 0.717485 0.306 Uiso 1 1 calc R U . . .
C45 C 0.77339(19) 0.6273(2) 0.57286(16) 0.178(3) Uani 1 1 d . U . . .
H45A H 0.759358 0.602107 0.572160 0.267 Uiso 1 1 calc R U . . .
H45B H 0.796551 0.620613 0.569455 0.267 Uiso 1 1 calc R U . . .
H45C H 0.757279 0.645598 0.551490 0.267 Uiso 1 1 calc R U . . .
C132 C 0.4302(2) 0.6959(3) 0.44534(18) 0.206(3) Uani 1 1 d . U . . .
H13R H 0.441361 0.723040 0.446265 0.310 Uiso 1 1 d R U . . .
H13S H 0.410551 0.690690 0.418655 0.310 Uiso 1 1 d R U . . .
H13T H 0.450211 0.674940 0.452105 0.310 Uiso 1 1 d R U . . .
C122 C 0.42030(19) 1.0771(2) 0.54802(18) 0.182(3) Uani 1 1 d . U . . .
H12P H 0.440894 1.097188 0.554224 0.274 Uiso 1 1 d R U . . .
H12Q H 0.396474 1.088748 0.528484 0.274 Uiso 1 1 d R U . . .
H12R H 0.426614 1.052238 0.537214 0.274 Uiso 1 1 d R U . . .
C128 C 0.46478(11) 0.84576(11) 0.43934(12) 0.231(3) Uani 1 1 d D U . . .
C46 C 0.82263(16) 0.6259(2) 0.6342(2) 0.179(3) Uani 1 1 d . U . . .
H46A H 0.835312 0.638280 0.660530 0.268 Uiso 1 1 d R U . . .
H46B H 0.839182 0.628320 0.620350 0.268 Uiso 1 1 d R U . . .
H46C H 0.817512 0.596930 0.636840 0.268 Uiso 1 1 d R U . . .
C48 C 0.73332(18) 0.8727(2) 0.53097(17) 0.194(3) Uani 1 1 d . U . . .
H48A H 0.710508 0.890029 0.522654 0.291 Uiso 1 1 d R U . . .
H48B H 0.743268 0.873489 0.510774 0.291 Uiso 1 1 d R U . . .
H48C H 0.752758 0.882979 0.556054 0.291 Uiso 1 1 d R U . . .
C25 C 0.5969(2) 1.1820(2) 0.7151(2) 0.212(3) Uani 1 1 d . U . . .
H25A H 0.624672 1.180737 0.730140 0.319 Uiso 1 1 calc R U . . .
H25B H 0.588673 1.210738 0.711742 0.319 Uiso 1 1 calc R U . . .
H25C H 0.589797 1.169428 0.689104 0.319 Uiso 1 1 calc R U . . .
C5 C 0.83072(17) 0.64414(12) 0.8839(2) 0.221(3) Uani 1 1 d D U . . .
H5A H 0.857142 0.636568 0.900824 0.332 Uiso 1 1 calc R U . . .
H5B H 0.815984 0.645468 0.899759 0.332 Uiso 1 1 calc R U . . .
H5C H 0.830277 0.670975 0.871871 0.332 Uiso 1 1 calc R U . . .
C138 C 0.63690(19) 0.6920(2) 0.48284(17) 0.186(3) Uani 1 1 d . U . . .
H13U H 0.648080 0.708764 0.506783 0.279 Uiso 1 1 calc R U . . .
H13V H 0.633464 0.708714 0.459767 0.279 Uiso 1 1 calc R U . . .
H13W H 0.653954 0.668964 0.484861 0.279 Uiso 1 1 calc R U . . .
C127 C 0.42820(12) 0.8243(2) 0.4244(3) 0.269(4) Uani 1 1 d D U . . .
H12S H 0.431323 0.796640 0.415975 0.403 Uiso 1 1 calc R U . . .
H12T H 0.409494 0.839404 0.401862 0.403 Uiso 1 1 calc R U . . .
H12U H 0.419239 0.822540 0.445348 0.403 Uiso 1 1 calc R U . . .
C66 C 0.80613(15) 0.57885(10) 0.87216(15) 0.222(3) Uani 1 1 d D U . . .
H66A H 0.798536 0.555275 0.854222 0.333 Uiso 1 1 calc R U . . .
H66B H 0.785450 0.585849 0.879755 0.333 Uiso 1 1 calc R U . . .
H66C H 0.829120 0.571964 0.895847 0.333 Uiso 1 1 calc R U . . .
C129 C 0.4819(2) 0.8398(3) 0.41201(18) 0.269(5) Uani 1 1 d D U . . .
H12V H 0.503971 0.857683 0.417797 0.404 Uiso 1 1 d R U . . .
H12W H 0.466341 0.839023 0.383407 0.404 Uiso 1 1 d R U . . .
H12X H 0.490651 0.812063 0.421607 0.404 Uiso 1 1 d R U . . .
C47 C 0.75241(18) 0.8035(2) 0.5632(2) 0.186(3) Uani 1 1 d . U . . .
H47A H 0.761913 0.815816 0.589587 0.280 Uiso 1 1 calc R U . . .
H47B H 0.773093 0.802373 0.554541 0.280 Uiso 1 1 calc R U . . .
H47C H 0.743167 0.775742 0.564043 0.280 Uiso 1 1 calc R U . . .
O2 O 0.53753(11) 0.92194(11) 0.60854(9) 0.1557(16) Uani 1 1 d . . . . .
O3 O 0.66451(9) 0.90739(10) 0.73863(15) 0.187(2) Uani 1 1 d . . . . .
O5 O 0.65541(9) 0.55102(12) 0.74494(13) 0.2023(17) Uani 1 1 d . . . . .
O4 O 0.56041(13) 0.57030(11) 0.60788(10) 0.1927(18) Uani 1 1 d . . . . .
O6 O 0.60994(16) 0.5524(2) 0.6737(2) 0.182(3) Uani 0.639(7) 1 d . . . . .
O7 O 0.60364(14) 0.92894(15) 0.66599(13) 0.174(2) Uani 0.776(7) 1 d . . . . .
O8 O 0.39661(11) 0.68009(11) 0.63685(15) 0.208(2) Uani 1 1 d G U . . .
H8A H 0.414908 0.678594 0.660537 0.312 Uiso 1 1 d G U . . .
H8B H 0.405149 0.672487 0.619681 0.312 Uiso 1 1 d DG U . . .
O9 O 0.62990(12) 0.74885(15) 0.83652(14) 0.199(2) Uani 1 1 d G U . . .
H9C H 0.623411 0.757075 0.855040 0.298 Uiso 1 1 d G U . . .
H9D H 0.609605 0.741384 0.815953 0.298 Uiso 1 1 d G U . . .
O11 O 0.43899(14) 0.72920(12) 0.60596(17) 0.249(3) Uani 1 1 d G U . . .
H11F H 0.463447 0.733357 0.618181 0.373 Uiso 1 1 d G U . . .
H11G H 0.431486 0.726360 0.624772 0.373 Uiso 1 1 d DG U . . .
O10 O 0.58916(15) 0.7969(2) 0.86725(19) 0.254(3) Uani 1 1 d G U . . .
H10F H 0.585183 0.809304 0.885838 0.381 Uiso 1 1 d G U . . .
H10G H 0.576569 0.811373 0.846151 0.381 Uiso 1 1 d G U . . .

loop_
_atom_site_aniso_label
_atom_site_aniso_U_11
_atom_site_aniso_U_22
_atom_site_aniso_U_33
_atom_site_aniso_U_23
_atom_site_aniso_U_13
_atom_site_aniso_U_12
Ti5 0.0683(3) 0.0874(4) 0.0502(3) -0.0046(3) 0.0002(3) -0.0159(3)
Ti8 0.0599(3) 0.0866(4) 0.0556(3) -0.0014(3) -0.0066(3) -0.0116(3)
Ti1 0.0608(3) 0.0949(4) 0.0555(3) 0.0032(3) -0.0019(3) 0.0027(3)
Ti4 0.0790(4) 0.0918(4) 0.0494(3) 0.0008(3) 0.0048(3) -0.0029(3)
Ti7 0.0715(3) 0.1004(4) 0.0515(3) 0.0033(3) -0.0036(3) -0.0214(3)
Ti6 0.0681(3) 0.0991(5) 0.0607(3) 0.0061(3) -0.0097(3) -0.0118(3)
Ti2 0.0624(3) 0.1060(5) 0.0629(3) -0.0019(4) -0.0016(3) 0.0073(3)
Ti3 0.0728(4) 0.1145(5) 0.0558(3) 0.0023(4) -0.0006(3) 0.0093(4)
O09 0.0685(11) 0.0629(12) 0.0680(12) -0.0048(11) 0.0022(10) 0.0002(10)
O0A 0.0678(11) 0.0937(15) 0.0496(9) -0.0006(11) 0.0170(9) -0.0070(11)
O1 0.0635(11) 0.0770(14) 0.0649(11) -0.0033(11) 0.0024(10) 0.0028(11)
O0C 0.0646(11) 0.0927(15) 0.0550(10) -0.0072(11) 0.0158(9) -0.0093(11)
O0D 0.0579(11) 0.1027(16) 0.0563(10) -0.0125(12) 0.0099(9) -0.0068(11)
O0E 0.0647(11) 0.1026(16) 0.0535(10) -0.0068(12) 0.0078(9) -0.0032(12)
O0F 0.0621(11) 0.0867(14) 0.0525(10) 0.0031(11) -0.0015(9) -0.0124(11)
O0G 0.0639(11) 0.0966(15) 0.0518(10) -0.0055(11) 0.0082(9) -0.0186(11)
O0H 0.0578(11) 0.0887(15) 0.0589(10) 0.0027(11) 0.0034(9) -0.0028(11)
O00I 0.0759(13) 0.0885(15) 0.0683(12) 0.0045(12) 0.0116(10) -0.0024(12)
O00J 0.0643(11) 0.0877(15) 0.0604(11) -0.0065(11) 0.0025(10) -0.0087(11)
O00K 0.0731(12) 0.0856(15) 0.0559(10) 0.0049(11) 0.0033(10) -0.0017(12)
O00L 0.0664(11) 0.1014(16) 0.0565(10) -0.0012(12) 0.0133(9) -0.0142(11)
O00M 0.0656(12) 0.0776(14) 0.0638(12) -0.0038(11) -0.0120(11) -0.0061(11)
O00N 0.0609(11) 0.1068(17) 0.0597(11) 0.0120(12) 0.0015(10) 0.0000(12)
O00O 0.0783(13) 0.0851(15) 0.0560(11) -0.0018(11) -0.0027(11) -0.0044(12)
O00P 0.0815(13) 0.0978(16) 0.0556(11) 0.0015(12) -0.0039(11) -0.0278(12)
O00Q 0.0878(14) 0.1011(17) 0.0551(11) -0.0104(12) -0.0002(11) 0.0011(13)
O00R 0.0668(12) 0.1060(17) 0.0522(10) -0.0053(12) 0.0091(9) -0.0121(12)
O00S 0.0759(13) 0.0994(16) 0.0532(11) 0.0044(12) -0.0039(11) -0.0040(12)
O00T 0.0893(14) 0.0987(16) 0.0566(11) 0.0089(12) -0.0065(11) -0.0320(12)
O00U 0.1000(15) 0.1059(18) 0.0648(12) 0.0158(13) 0.0196(11) -0.0115(14)
O00V 0.0736(13) 0.0995(16) 0.0642(12) -0.0096(13) -0.0052(11) 0.0175(12)
O00W 0.0748(14) 0.1233(19) 0.0627(12) 0.0037(14) -0.0075(12) 0.0084(14)
C00X 0.047(2) 0.053(2) 0.078(3) 0.000 0.000(2) 0.000
O00Y 0.1196(17) 0.124(2) 0.0506(11) 0.0190(13) 0.0167(12) 0.0368(15)
O00Z 0.0604(12) 0.1116(18) 0.0943(15) 0.0270(15) -0.0004(12) -0.0058(13)
C133 0.0389(19) 0.089(3) 0.048(2) 0.000 -0.0037(18) 0.000
O011 0.1308(18) 0.1199(19) 0.0549(11) -0.0180(13) 0.0248(12) -0.0387(16)
C012 0.052(2) 0.096(3) 0.051(2) 0.000 -0.007(2) 0.000
C013 0.068(3) 0.076(3) 0.042(2) 0.000 -0.007(2) 0.000
C014 0.0573(16) 0.089(2) 0.0518(15) -0.0093(16) 0.0077(13) -0.0128(16)
O015 0.0726(14) 0.136(2) 0.0879(16) 0.0045(17) -0.0075(13) 0.0013(15)
C016 0.0646(17) 0.076(2) 0.0444(14) -0.0001(15) 0.0006(14) -0.0127(16)
C017 0.0637(17) 0.0662(19) 0.0654(17) -0.0030(16) 0.0060(15) -0.0103(15)
C67 0.086(2) 0.116(3) 0.0555(16) -0.0231(19) 0.0151(16) -0.018(2)
C90 0.0548(16) 0.088(2) 0.0634(17) -0.0023(18) 0.0062(14) 0.0003(16)
C12 0.079(2) 0.090(2) 0.0677(18) 0.0090(19) 0.0059(17) -0.0047(19)
C82 0.0741(19) 0.080(2) 0.0731(18) 0.0005(18) 0.0186(16) 0.0002(18)
C36 0.079(2) 0.081(2) 0.0525(16) -0.0037(17) -0.0030(16) 0.0042(18)
C83 0.074(2) 0.093(3) 0.080(2) -0.012(2) 0.0123(18) 0.0041(19)
C11 0.0731(19) 0.084(2) 0.0590(17) -0.0010(17) 0.0069(16) 0.0017(18)
C01F 0.0712(19) 0.109(3) 0.0514(15) -0.0112(18) 0.0088(15) -0.0192(19)
C14 0.0660(17) 0.068(2) 0.0664(17) 0.0010(17) 0.0085(15) -0.0036(16)
C01H 0.0732(19) 0.078(2) 0.0712(18) -0.0084(18) 0.0120(16) -0.0110(17)
C89 0.0597(17) 0.103(2) 0.0540(15) -0.0139(18) 0.0074(14) -0.0081(18)
C91 0.0458(15) 0.106(3) 0.0621(17) 0.0119(19) 0.0008(14) 0.0053(17)
C84 0.0605(17) 0.098(3) 0.0783(19) -0.007(2) 0.0162(16) 0.0012(18)
C13 0.0682(18) 0.086(2) 0.0642(17) 0.0004(18) 0.0091(16) -0.0094(18)
C99 0.0556(17) 0.088(2) 0.077(2) -0.0087(19) -0.0078(16) -0.0150(17)
C01N 0.085(2) 0.080(2) 0.0500(15) -0.0031(17) 0.0014(16) -0.0188(18)
C43 0.0785(19) 0.080(2) 0.0619(17) -0.0074(17) 0.0122(16) -0.0012(18)
C81 0.0618(18) 0.098(2) 0.0639(17) -0.0216(18) -0.0011(16) -0.0052(18)
C61 0.0667(18) 0.112(3) 0.0519(16) -0.0064(19) 0.0052(15) -0.0142(19)
C01R 0.0725(18) 0.071(2) 0.0606(16) -0.0137(16) 0.0065(15) -0.0092(17)
C62 0.0587(18) 0.138(3) 0.0536(17) 0.011(2) -0.0092(16) -0.016(2)
C88 0.0556(17) 0.111(3) 0.0586(17) 0.0130(19) 0.0024(15) -0.0042(18)
C63 0.0629(18) 0.134(3) 0.0502(16) 0.009(2) 0.0029(15) -0.012(2)
C10 0.0758(18) 0.083(2) 0.0549(15) -0.0034(17) 0.0170(14) -0.0075(17)
C60 0.093(2) 0.093(2) 0.0552(16) -0.0157(17) 0.0162(16) -0.0274(19)
C131 0.0681(19) 0.085(2) 0.073(2) -0.0099(19) -0.0080(17) -0.0158(18)
C29 0.0590(17) 0.113(3) 0.0675(18) 0.013(2) 0.0086(16) 0.0068(19)
C69 0.0659(18) 0.120(3) 0.0366(13) -0.0022(17) 0.0004(14) -0.0179(19)
C96 0.0680(19) 0.095(2) 0.0646(18) -0.0098(19) -0.0121(17) 0.0055(19)
C16 0.097(2) 0.149(3) 0.0625(18) -0.008(2) -0.0105(19) 0.033(2)
C97 0.0672(19) 0.111(3) 0.0647(18) -0.0263(19) -0.0066(17) -0.0214(19)
C58 0.0706(19) 0.110(3) 0.0635(18) -0.006(2) 0.0043(17) -0.015(2)
C100 0.0570(17) 0.082(2) 0.0652(18) -0.0108(18) -0.0063(15) -0.0003(16)
C42 0.0761(19) 0.087(2) 0.0698(18) -0.0136(18) 0.0145(16) 0.0068(18)
C38 0.0724(19) 0.118(3) 0.0628(17) -0.002(2) 0.0153(16) -0.018(2)
C15 0.0768(19) 0.100(3) 0.0619(17) 0.0224(18) 0.0150(16) 0.0028(19)
C70 0.0703(18) 0.109(3) 0.0585(16) -0.0029(19) 0.0200(14) -0.0204(18)
C33 0.075(2) 0.103(3) 0.0619(18) 0.008(2) -0.0057(17) 0.008(2)
C39 0.101(2) 0.124(3) 0.0664(19) -0.012(2) 0.0184(19) -0.016(2)
C68 0.080(2) 0.107(3) 0.0681(19) -0.006(2) 0.0107(17) -0.006(2)
C32 0.097(2) 0.096(3) 0.0597(18) 0.0057(19) 0.0026(18) 0.005(2)
C37 0.088(2) 0.092(2) 0.0570(17) -0.0047(19) -0.0111(18) -0.002(2)
C101 0.0666(19) 0.090(2) 0.0698(19) -0.0012(19) -0.0040(17) -0.0006(18)
C86 0.076(2) 0.097(3) 0.078(2) -0.001(2) 0.0164(17) 0.0129(19)
C95 0.0617(18) 0.081(2) 0.0738(19) -0.0044(19) -0.0165(17) -0.0015(17)
C30 0.077(2) 0.097(3) 0.098(2) 0.026(2) 0.0247(18) 0.016(2)
C98 0.073(2) 0.102(3) 0.0584(17) -0.0082(19) 0.0011(16) 0.0027(19)
C02J 0.067(2) 0.125(3) 0.070(2) 0.002(2) -0.0107(18) -0.009(2)
C80 0.079(2) 0.093(3) 0.087(2) -0.006(2) -0.001(2) -0.014(2)
C7 0.105(3) 0.117(3) 0.0556(18) -0.020(2) -0.0161(19) -0.016(2)
C02M 0.079(2) 0.093(2) 0.0498(16) 0.0057(18) -0.0085(16) -0.0106(19)
C02N 0.091(2) 0.116(3) 0.0574(17) 0.016(2) 0.0171(17) 0.000(2)
C79 0.080(2) 0.080(2) 0.074(2) -0.0032(19) 0.0000(18) 0.0006(19)
C118 0.093(2) 0.118(3) 0.0429(14) 0.0087(19) 0.0111(16) 0.020(2)
C35 0.083(2) 0.099(3) 0.083(2) 0.009(2) -0.026(2) -0.003(2)
C103 0.0652(18) 0.095(2) 0.0628(18) 0.0059(19) -0.0089(16) -0.0151(18)
C73 0.086(2) 0.149(4) 0.0541(18) 0.003(2) -0.0064(18) -0.006(3)
C87 0.079(2) 0.115(3) 0.078(2) 0.022(2) 0.0183(17) 0.030(2)
C102 0.076(2) 0.097(3) 0.074(2) 0.003(2) -0.0164(19) -0.005(2)
C113 0.0620(18) 0.153(3) 0.0616(19) 0.009(2) -0.0013(17) 0.027(2)
C9 0.081(2) 0.095(3) 0.0618(17) -0.0012(19) 0.0101(16) -0.0104(19)
C02X 0.091(2) 0.088(2) 0.0464(15) -0.0183(16) 0.0052(16) -0.0002(19)
C41 0.098(2) 0.121(3) 0.088(2) -0.023(2) 0.0293(19) 0.012(2)
C02Z 0.068(2) 0.117(3) 0.081(2) 0.010(2) -0.0119(19) 0.002(2)
C030 0.092(2) 0.196(4) 0.0498(17) 0.020(2) -0.0059(18) -0.052(3)
C031 0.0552(16) 0.114(3) 0.0502(15) -0.0028(18) 0.0093(13) -0.0161(17)
C032 0.082(2) 0.113(3) 0.0641(18) 0.019(2) 0.0144(17) 0.011(2)
C033 0.0708(19) 0.104(3) 0.0573(17) -0.0033(19) 0.0050(16) -0.0185(19)
C034 0.093(2) 0.116(3) 0.0498(16) -0.009(2) 0.0037(17) -0.007(2)
C71 0.064(2) 0.211(5) 0.0510(17) -0.007(3) 0.0066(16) 0.004(3)
C28 0.070(2) 0.101(3) 0.081(2) 0.012(2) 0.0029(18) 0.004(2)
C78 0.088(2) 0.093(3) 0.089(2) 0.001(2) 0.015(2) 0.015(2)
C038 0.094(2) 0.098(3) 0.0729(19) -0.023(2) 0.0177(18) -0.009(2)
C72 0.069(2) 0.211(5) 0.068(2) 0.013(3) 0.0140(18) 0.022(3)
C03A 0.086(2) 0.094(2) 0.0471(15) -0.0179(17) 0.0051(16) -0.0177(19)
C03B 0.0644(19) 0.120(3) 0.086(2) 0.023(2) 0.0016(18) 0.000(2)
C03C 0.0680(19) 0.152(3) 0.0628(18) -0.025(2) 0.0156(16) -0.032(2)
C107 0.073(2) 0.105(3) 0.082(2) 0.017(2) -0.0125(19) -0.001(2)
C34 0.081(2) 0.109(3) 0.106(3) 0.008(3) -0.026(2) 0.019(2)
C105 0.098(2) 0.108(3) 0.071(2) 0.020(2) -0.009(2) -0.017(2)
C31 0.107(3) 0.102(3) 0.105(3) 0.022(3) -0.013(3) -0.008(3)
C03I 0.064(2) 0.171(4) 0.090(2) 0.026(3) 0.001(2) 0.009(2)
C03J 0.0592(18) 0.164(4) 0.109(3) -0.015(3) 0.0252(19) -0.030(2)
C03K 0.110(3) 0.111(3) 0.071(2) -0.023(2) 0.013(2) 0.008(2)
C03L 0.104(3) 0.118(3) 0.072(2) -0.003(2) 0.010(2) -0.026(2)
C03N 0.072(2) 0.132(3) 0.0568(18) 0.014(2) -0.0120(17) -0.020(2)
C03O 0.0589(19) 0.166(4) 0.076(2) 0.000(3) -0.0071(19) -0.009(2)
C8 0.108(3) 0.087(3) 0.092(2) -0.001(2) -0.036(2) -0.005(2)
C26 0.109(3) 0.075(2) 0.120(3) 0.014(2) 0.009(3) 0.012(2)
C106 0.0666(19) 0.119(3) 0.070(2) 0.022(2) -0.0064(18) -0.005(2)
C104 0.0684(19) 0.102(3) 0.0657(19) 0.004(2) -0.0040(17) -0.0044(19)
C115 0.075(2) 0.138(3) 0.102(3) 0.030(3) 0.001(2) 0.044(2)
C03U 0.073(2) 0.250(6) 0.083(2) -0.024(3) -0.005(2) 0.053(3)
C40 0.093(2) 0.138(3) 0.076(2) -0.020(2) 0.0243(19) -0.003(2)
C03W 0.077(2) 0.145(3) 0.0568(17) -0.001(2) 0.0066(17) -0.036(2)
C27 0.103(3) 0.090(3) 0.103(3) -0.001(2) -0.017(2) 0.016(2)
C03Z 0.152(3) 0.099(3) 0.0570(17) -0.015(2) 0.024(2) -0.019(3)
C117 0.135(3) 0.090(3) 0.122(3) -0.001(2) 0.000(3) -0.004(2)
C041 0.104(3) 0.114(3) 0.085(2) 0.008(2) 0.018(2) -0.033(2)
C75 0.114(3) 0.108(3) 0.086(2) 0.024(2) 0.022(2) 0.033(2)
C6 0.121(3) 0.151(4) 0.064(2) -0.009(3) -0.029(2) 0.008(3)
C044 0.092(2) 0.132(3) 0.090(2) -0.026(2) 0.0352(18) -0.043(2)
C54 0.145(3) 0.108(3) 0.064(2) 0.022(2) -0.006(2) -0.048(2)
C77 0.101(3) 0.152(4) 0.084(2) 0.050(2) 0.024(2) 0.029(3)
C047 0.076(3) 0.238(6) 0.244(7) -0.046(6) 0.038(3) -0.056(3)
C59 0.092(2) 0.150(4) 0.088(2) -0.032(3) 0.025(2) 0.000(3)
C19 0.125(3) 0.178(4) 0.094(3) -0.037(3) -0.034(3) 0.050(3)
C04B 0.073(2) 0.139(3) 0.070(2) 0.029(2) -0.0009(18) -0.012(2)
C04C 0.077(2) 0.115(3) 0.077(2) 0.000(2) -0.0047(19) -0.012(2)
C04D 0.097(2) 0.188(4) 0.0497(16) 0.041(2) -0.0023(17) -0.048(2)
C112 0.0563(17) 0.145(3) 0.085(2) 0.031(2) 0.0200(16) 0.006(2)
C53 0.109(2) 0.139(3) 0.0559(16) -0.006(2) 0.0309(16) -0.043(2)
C135 0.073(2) 0.146(3) 0.084(2) -0.046(2) -0.014(2) -0.009(2)
C114 0.086(2) 0.131(3) 0.083(2) 0.037(2) -0.005(2) 0.038(2)
C116 0.117(3) 0.108(3) 0.0741(19) 0.027(2) 0.0321(19) 0.019(2)
C04J 0.068(2) 0.179(5) 0.118(3) 0.001(3) 0.017(2) -0.008(3)
C126 0.068(2) 0.139(4) 0.102(3) 0.011(3) -0.013(2) 0.000(2)
C65 0.135(4) 0.227(6) 0.058(2) -0.016(3) -0.003(2) -0.054(4)
C55 0.123(3) 0.098(2) 0.0638(18) -0.001(2) 0.0127(19) -0.050(2)
C22 0.211(3) 0.144(3) 0.0779(18) -0.013(2) 0.0744(19) -0.016(3)
C140 0.176(3) 0.159(3) 0.128(3) -0.006(3) 0.077(2) -0.011(3)
C139 0.134(3) 0.151(3) 0.107(2) 0.025(2) 0.029(2) -0.025(3)
C64 0.129(3) 0.244(5) 0.079(2) -0.014(3) 0.023(2) -0.044(4)
C18 0.158(3) 0.188(4) 0.087(3) -0.022(3) -0.024(3) 0.075(3)
C92 0.228(6) 0.110(3) 0.131(4) 0.044(3) 0.041(4) 0.033(4)
C04V 0.133(3) 0.166(4) 0.067(2) -0.015(3) 0.019(2) -0.058(3)
C108 0.085(3) 0.192(5) 0.109(3) 0.054(3) -0.033(2) -0.028(3)
C74 0.142(3) 0.197(3) 0.129(3) -0.001(3) 0.043(2) 0.027(2)
C109 0.183(4) 0.127(4) 0.161(4) 0.014(3) -0.039(3) 0.057(3)
C85 0.150(4) 0.108(3) 0.142(4) 0.019(3) -0.012(3) -0.035(3)
C17 0.149(3) 0.167(4) 0.117(3) 0.043(3) 0.008(3) -0.003(3)
C3 0.101(2) 0.118(2) 0.131(2) 0.000(2) 0.004(2) -0.008(2)
C94 0.154(4) 0.119(3) 0.140(4) 0.036(3) -0.019(3) -0.029(3)
C51 0.132(3) 0.174(4) 0.102(3) -0.013(3) 0.032(2) -0.076(3)
C76 0.124(3) 0.249(5) 0.133(4) 0.066(4) 0.036(3) 0.109(3)
C23 0.199(4) 0.115(3) 0.137(3) 0.027(3) 0.013(3) 0.018(3)
C4 0.106(3) 0.152(4) 0.159(4) 0.019(3) -0.039(3) 0.000(3)
C134 0.137(3) 0.241(5) 0.104(3) 0.018(4) 0.009(3) 0.067(4)
C058 0.105(3) 0.191(5) 0.141(3) 0.019(4) 0.066(2) 0.001(3)
C50 0.164(3) 0.145(3) 0.124(3) -0.022(3) 0.068(2) -0.028(3)
C56 0.126(3) 0.225(5) 0.065(2) -0.014(3) 0.0306(19) -0.091(3)
C44 0.195(4) 0.160(4) 0.146(3) 0.024(3) 0.092(3) 0.021(4)
C110 0.155(4) 0.169(5) 0.114(3) 0.008(3) -0.015(3) -0.016(4)
C52 0.175(4) 0.154(4) 0.0571(18) -0.008(2) 0.031(2) -0.071(3)
C21 0.286(5) 0.137(4) 0.075(2) 0.000(3) 0.079(2) 0.009(4)
C121 0.099(3) 0.157(4) 0.165(4) 0.049(3) 0.006(3) 0.026(3)
C111 0.111(3) 0.160(3) 0.110(2) 0.039(2) 0.024(2) -0.010(2)
C20 0.230(5) 0.178(5) 0.091(2) -0.021(3) 0.062(3) 0.003(4)
C120 0.173(4) 0.137(4) 0.214(5) 0.041(4) 0.040(4) 0.050(3)
C119 0.133(3) 0.136(3) 0.141(3) 0.018(3) 0.048(2) 0.014(3)
C93 0.216(5) 0.125(4) 0.144(4) -0.024(3) 0.037(4) 0.009(4)
C49 0.199(4) 0.205(5) 0.133(3) -0.053(3) 0.083(3) -0.073(4)
C1 0.114(3) 0.168(4) 0.176(4) 0.018(4) -0.010(3) -0.029(3)
C137 0.213(5) 0.192(5) 0.122(4) 0.031(4) -0.001(4) 0.041(4)
C24 0.216(4) 0.138(4) 0.153(4) 0.012(3) 0.021(3) 0.004(4)
C124 0.150(4) 0.346(7) 0.125(4) -0.028(5) 0.036(3) -0.030(5)
C57 0.139(3) 0.173(4) 0.132(3) 0.039(3) 0.042(2) -0.009(3)
C2 0.144(4) 0.186(4) 0.145(4) -0.004(4) -0.003(3) 0.011(4)
C123 0.137(4) 0.216(6) 0.191(5) 0.048(5) -0.009(4) 0.015(4)
C125 0.152(4) 0.286(7) 0.193(5) -0.008(5) 0.049(4) 0.014(5)
C130 0.213(5) 0.218(6) 0.210(5) 0.074(5) 0.064(4) 0.041(5)
C136 0.200(5) 0.133(4) 0.186(5) 0.013(4) -0.008(4) 0.060(4)
C45 0.211(4) 0.202(5) 0.149(3) -0.009(4) 0.102(3) -0.006(4)
C132 0.196(5) 0.269(6) 0.140(4) 0.052(4) 0.055(3) 0.004(5)
C122 0.193(5) 0.175(5) 0.161(4) 0.059(4) 0.057(3) 0.035(4)
C128 0.220(4) 0.237(4) 0.228(4) 0.000(4) 0.087(3) -0.015(4)
C46 0.163(4) 0.188(5) 0.201(4) -0.010(4) 0.092(3) 0.023(4)
C48 0.209(4) 0.238(6) 0.171(3) 0.017(4) 0.115(3) -0.056(4)
C25 0.215(5) 0.172(4) 0.220(5) 0.008(4) 0.062(4) -0.019(4)
C5 0.166(4) 0.241(5) 0.171(4) -0.036(4) -0.013(4) 0.044(4)
C138 0.236(4) 0.193(4) 0.134(3) 0.005(3) 0.082(3) -0.032(4)
C127 0.275(6) 0.295(7) 0.227(6) 0.033(6) 0.096(4) -0.066(6)
C66 0.172(4) 0.244(5) 0.208(5) 0.055(4) 0.040(4) 0.040(4)
C129 0.279(7) 0.285(7) 0.203(6) 0.027(6) 0.060(5) -0.038(6)
C47 0.177(4) 0.206(5) 0.178(4) -0.031(4) 0.076(3) -0.036(4)
O2 0.221(3) 0.140(3) 0.1209(18) 0.0332(19) 0.0860(17) 0.055(2)
O3 0.1182(19) 0.105(2) 0.340(4) -0.073(3) 0.099(2) -0.0266(17)
O5 0.1347(18) 0.174(3) 0.335(3) 0.150(2) 0.1345(19) 0.0737(18)
O4 0.344(4) 0.117(2) 0.168(2) -0.049(2) 0.1583(19) -0.091(2)
O6 0.130(3) 0.166(5) 0.238(6) -0.024(5) 0.065(4) -0.046(3)
O7 0.238(4) 0.156(3) 0.176(3) -0.083(2) 0.135(2) -0.066(3)
O8 0.196(3) 0.210(4) 0.224(4) -0.011(3) 0.094(3) -0.027(3)
O9 0.185(3) 0.195(4) 0.219(3) 0.013(3) 0.089(2) -0.023(3)
O11 0.271(4) 0.246(5) 0.260(4) 0.022(4) 0.141(3) 0.028(4)
O10 0.227(4) 0.252(5) 0.293(5) -0.035(4) 0.119(3) 0.003(4)

loop_
_atom_type_symbol
_atom_type_description
_atom_type_scat_dispersion_real
_atom_type_scat_dispersion_imag
_atom_type_scat_source
C C 0.0148 0.0070 'International Tables Vol C Tables 4.2.6.8 and 6.1.1.4'
H H 0.0000 0.0000 'International Tables Vol C Tables 4.2.6.8 and 6.1.1.4'
O O 0.0412 0.0250 'International Tables Vol C Tables 4.2.6.8 and 6.1.1.4'
Ti Ti 0.3610 1.4673 'International Tables Vol C Tables 4.2.6.8 and 6.1.1.4'

loop_
_geom_angle_atom_site_label_1
_geom_angle_atom_site_label_2
_geom_angle_atom_site_label_3
_geom_angle
_geom_angle_site_symmetry_1
_geom_angle_site_symmetry_3
_geom_angle_publ_flag
O0C Ti5 Ti6 118.68(5) . . ?
O0C Ti5 O0G 77.24(9) . . ?
O0E Ti5 Ti6 103.02(7) . . ?
O0E Ti5 O0C 89.26(11) . . ?
O0E Ti5 O0G 166.26(11) . . ?
O0E Ti5 O00O 91.17(10) . . ?
O0E Ti5 O00P 104.57(12) . . ?
O0E Ti5 O00R 92.05(10) . . ?
O0G Ti5 Ti6 86.00(6) . . ?
O00O Ti5 Ti6 37.90(7) . . ?
O00O Ti5 O0C 82.97(9) . . ?
O00O Ti5 O0G 89.74(9) . . ?
O00P Ti5 Ti6 39.85(6) . . ?
O00P Ti5 O0C 156.17(8) . . ?
O00P Ti5 O0G 89.01(11) . . ?
O00P Ti5 O00O 77.53(10) . . ?
O00P Ti5 O00R 104.34(11) . . ?
O00R Ti5 Ti6 143.45(9) . . ?
O00R Ti5 O0C 94.26(10) . . ?
O00R Ti5 O0G 86.46(9) . . ?
O00R Ti5 O00O 175.73(11) . . ?
O09 Ti8 Ti7 119.01(5) . . ?
O09 Ti8 O1 76.03(9) . 2_656 ?
O1 Ti8 Ti7 89.11(6) 2_656 . ?
O0F Ti8 Ti7 37.26(7) . . ?
O0F Ti8 O09 83.50(9) . . ?
O0F Ti8 O1 91.07(8) . 2_656 ?
O00J Ti8 Ti7 100.81(7) . . ?
O00J Ti8 O09 88.60(11) . . ?
O00J Ti8 O1 164.42(11) . 2_656 ?
O00J Ti8 O0F 89.71(9) . . ?
O00J Ti8 O00M 93.09(10) . . ?
O00J Ti8 O00T 105.10(12) . . ?
O00M Ti8 Ti7 144.03(8) . . ?
O00M Ti8 O09 94.11(10) . . ?
O00M Ti8 O1 85.58(10) . 2_656 ?
O00M Ti8 O0F 176.28(12) . . ?
O00T Ti8 Ti7 40.18(6) . . ?
O00T Ti8 O09 156.24(9) . . ?
O00T Ti8 O1 90.24(11) . 2_656 ?
O00T Ti8 O0F 77.37(9) . . ?
O00T Ti8 O00M 104.21(10) . . ?
O0H Ti1 Ti2 120.21(5) . . ?
O0H Ti1 O00K 76.46(10) . 2_656 ?
O00I Ti1 Ti2 99.44(8) . . ?
O00I Ti1 O0H 90.23(11) . . ?
O00I Ti1 O00K 166.64(11) . 2_656 ?
O00I Ti1 O00N 89.49(10) . . ?
O00I Ti1 O00S 93.95(11) . . ?
O00I Ti1 O00V 103.96(13) . . ?
O00K Ti1 Ti2 88.43(7) 2_656 . ?
O00N Ti1 Ti2 37.61(7) . . ?
O00N Ti1 O0H 84.28(9) . . ?
O00N Ti1 O00K 90.27(9) . 2_656 ?
O00S Ti1 Ti2 143.59(9) . . ?
O00S Ti1 O0H 93.24(10) . . ?
O00S Ti1 O00K 85.81(10) . 2_656 ?
O00S Ti1 O00N 175.77(12) . . ?
O00V Ti1 Ti2 39.07(6) . . ?
O00V Ti1 O0H 155.96(9) . . ?
O00V Ti1 O00K 88.97(11) . 2_656 ?
O00V Ti1 O00N 76.66(10) . . ?
O00V Ti1 O00S 104.82(11) . . ?
O0A Ti4 Ti3 119.26(5) . . ?
O0A Ti4 O0D 77.21(9) . . ?
O0D Ti4 Ti3 88.05(6) . . ?
O00L Ti4 Ti3 37.46(7) . . ?
O00L Ti4 O0A 83.33(9) . . ?
O00L Ti4 O0D 89.93(8) . . ?
O00Q Ti4 Ti3 142.93(10) . . ?
O00Q Ti4 O0A 94.75(10) . . ?
O00Q Ti4 O0D 85.48(10) . . ?
O00Q Ti4 O00L 175.32(11) . . ?
O00U Ti4 Ti3 100.86(9) . . ?
O00U Ti4 O0A 89.18(12) . . ?
O00U Ti4 O0D 166.19(12) . . ?
O00U Ti4 O00L 90.84(10) . . ?
O00U Ti4 O00Q 93.41(11) . . ?
O00U Ti4 O00W 103.40(13) . . ?
O00W Ti4 Ti3 40.09(6) . . ?
O00W Ti4 O0A 157.07(9) . . ?
O00W Ti4 O0D 90.23(12) . . ?
O00W Ti4 O00L 77.47(10) . . ?
O00W Ti4 O00Q 103.40(11) . . ?
Ti6 Ti7 Ti8 70.18(2) . . ?
O0F Ti7 Ti8 39.56(5) . . ?
O0F Ti7 Ti6 107.46(5) . . ?
O0F Ti7 O00T 72.66(9) . . ?
O0F Ti7 O6 95.23(19) . . ?
O00P Ti7 Ti8 109.20(6) . . ?
O00P Ti7 Ti6 42.84(6) . . ?
O00P Ti7 O0F 148.70(8) . . ?
O00P Ti7 O00T 76.05(9) . . ?
O00P Ti7 O6 71.1(2) . . ?
O00T Ti7 Ti8 33.16(7) . . ?
O00T Ti7 Ti6 38.87(8) . . ?
O00T Ti7 O6 66.58(17) . . ?
O011 Ti7 Ti8 106.03(10) . . ?
O011 Ti7 Ti6 124.37(9) . . ?
O011 Ti7 O0F 95.52(12) . . ?
O011 Ti7 O00P 96.84(12) . . ?
O011 Ti7 O00T 111.74(12) . . ?
O011 Ti7 O6 167.9(2) . . ?
O5 Ti7 Ti8 129.18(13) . . ?
O5 Ti7 Ti6 120.30(17) . . ?
O5 Ti7 O0F 98.34(15) . . ?
O5 Ti7 O00P 106.09(17) . . ?
O5 Ti7 O00T 142.98(17) . . ?
O5 Ti7 O011 104.75(18) . . ?
O5 Ti7 O6 79.0(2) . . ?
O6 Ti7 Ti8 79.17(16) . . ?
O6 Ti7 Ti6 46.46(16) . . ?
Ti7 Ti6 Ti5 70.38(2) . . ?
O00O Ti6 Ti5 40.01(6) . . ?
O00O Ti6 Ti7 107.95(6) . . ?
O00O Ti6 O00P 73.03(9) . . ?
O00O Ti6 O6 99.9(2) . . ?
O00P Ti6 Ti5 33.23(7) . . ?
O00P Ti6 Ti7 38.38(7) . . ?
O00P Ti6 O6 67.09(18) . . ?
O00T Ti6 Ti5 109.30(6) . . ?
O00T Ti6 Ti7 43.58(6) . . ?
O00T Ti6 O00O 149.30(9) . . ?
O00T Ti6 O00P 76.30(10) . . ?
O00T Ti6 O6 68.9(2) . . ?
O00Z Ti6 Ti5 108.17(8) . . ?
O00Z Ti6 Ti7 127.24(10) . . ?
O00Z Ti6 O00O 95.81(11) . . ?
O00Z Ti6 O00P 116.58(11) . . ?
O00Z Ti6 O00T 96.53(12) . . ?
O00Z Ti6 O6 164.2(2) . . ?
O4 Ti6 Ti5 128.76(18) . . ?
O4 Ti6 Ti7 118.51(13) . . ?
O4 Ti6 O00O 98.17(18) . . ?
O4 Ti6 O00P 139.87(17) . . ?
O4 Ti6 O00T 106.21(17) . . ?
O4 Ti6 O00Z 103.08(16) . . ?
O4 Ti6 O6 76.5(2) . . ?
O6 Ti6 Ti5 83.21(15) . . ?
O6 Ti6 Ti7 45.3(2) . . ?
Ti3 Ti2 Ti1 70.10(2) . . ?
O00N Ti2 Ti1 39.69(6) . . ?
O00N Ti2 Ti3 107.87(6) . . ?
O00N Ti2 O00V 72.66(9) . . ?
O00N Ti2 O7 94.36(16) . . ?
O00V Ti2 Ti1 33.00(7) . . ?
O00V Ti2 Ti3 38.91(7) . . ?
O00V Ti2 O7 71.05(14) . . ?
O00W Ti2 Ti1 110.25(7) . . ?
O00W Ti2 Ti3 43.77(7) . . ?
O00W Ti2 O00N 149.93(9) . . ?
O00W Ti2 O00V 77.27(10) . . ?
O00W Ti2 O7 75.62(16) . . ?
O015 Ti2 Ti1 104.77(10) . . ?
O015 Ti2 Ti3 122.71(9) . . ?
O015 Ti2 O00N 94.32(13) . . ?
O015 Ti2 O00V 109.98(12) . . ?
O015 Ti2 O00W 95.90(13) . . ?
O015 Ti2 O7 171.14(17) . . ?
O2 Ti2 Ti1 132.38(13) . . ?
O2 Ti2 Ti3 128.15(15) . . ?
O2 Ti2 O00N 98.27(15) . . ?
O2 Ti2 O00V 150.80(16) . . ?
O2 Ti2 O00W 108.12(17) . . ?
O2 Ti2 O015 98.17(16) . . ?
O2 Ti2 O7 82.35(19) . . ?
O7 Ti2 Ti1 80.94(13) . . ?
O7 Ti2 Ti3 52.37(12) . . ?
Ti2 Ti3 Ti4 69.94(2) . . ?
O00L Ti3 Ti4 39.85(5) . . ?
O00L Ti3 Ti2 107.67(6) . . ?
O00L Ti3 O00W 72.68(9) . . ?
O00L Ti3 O7 99.07(15) . . ?
O00V Ti3 Ti4 108.75(7) . . ?
O00V Ti3 Ti2 42.61(7) . . ?
O00V Ti3 O00L 148.57(8) . . ?
O00V Ti3 O00W 75.89(10) . . ?
O00V Ti3 O7 67.38(16) . . ?
O00W Ti3 Ti4 32.92(8) . . ?
O00W Ti3 Ti2 38.56(8) . . ?
O00W Ti3 O7 65.96(13) . . ?
O00Y Ti3 Ti4 108.12(9) . . ?
O00Y Ti3 Ti2 125.32(10) . . ?
O00Y Ti3 O00L 96.30(12) . . ?
O00Y Ti3 O00V 96.71(13) . . ?
O00Y Ti3 O00W 114.50(12) . . ?
O00Y Ti3 O7 163.81(17) . . ?
O3 Ti3 Ti4 131.90(19) . . ?
O3 Ti3 Ti2 123.30(12) . . ?
O3 Ti3 O00L 99.47(17) . . ?
O3 Ti3 O00V 106.58(16) . . ?
O3 Ti3 O00W 146.1(2) . . ?
O3 Ti3 O00Y 98.94(19) . . ?
O3 Ti3 O7 83.52(18) . . ?
O7 Ti3 Ti4 81.05(11) . . ?
O7 Ti3 Ti2 44.23(13) . . ?
C00X O09 Ti8 116.0(2) . . ?
C014 O0A Ti4 117.1(2) . . ?
C133 O1 Ti8 115.6(2) . 2_656 ?
C014 O0C Ti5 116.0(2) . . ?
C016 O0D Ti4 114.2(2) . . ?
C43 O0E Ti5 136.1(2) . . ?
Ti7 O0F Ti8 103.18(10) . . ?
C90 O0F Ti8 131.19(19) . . ?
C90 O0F Ti7 125.49(18) . . ?
C016 O0G Ti5 114.3(2) . . ?
C012 O0H Ti1 116.6(3) . . ?
C29 O00I Ti1 135.9(2) . . ?
C82 O00J Ti8 136.4(3) . . ?
C013 O00K Ti1 115.9(2) . 2_656 ?
Ti3 O00L Ti4 102.69(10) . . ?
C033 O00L Ti4 130.7(2) . . ?
C033 O00L Ti3 126.4(2) . . ?
C100 O00M Ti8 134.4(2) . . ?
Ti2 O00N Ti1 102.70(10) . . ?
C118 O00N Ti1 130.1(2) . . ?
C118 O00N Ti2 127.1(2) . . ?
Ti6 O00O Ti5 102.09(11) . . ?
C03A O00O Ti5 131.8(2) . . ?
C03A O00O Ti6 125.62(19) . . ?
Ti5 O00P Ti7 147.62(12) . . ?
Ti5 O00P Ti6 106.92(11) . . ?
Ti7 O00P Ti6 98.78(10) . . ?
C03N O00Q Ti4 133.7(3) . . ?
C69 O00R Ti5 131.2(2) . . ?
C37 O00S Ti1 133.3(3) . . ?
Ti8 O00T Ti7 106.66(11) . . ?
Ti8 O00T Ti6 145.79(13) . . ?
Ti6 O00T Ti7 97.54(11) . . ?
C54 O00U Ti4 135.3(3) . . ?
Ti1 O00V Ti2 107.93(11) . . ?
Ti1 O00V Ti3 144.41(12) . . ?
Ti3 O00V Ti2 98.48(12) . . ?
Ti4 O00W Ti2 146.94(14) . . ?
Ti4 O00W Ti3 106.99(11) . . ?
Ti2 O00W Ti3 97.67(12) . . ?
O09 C00X O09 128.1(4) . 2_656 ?
O09 C00X C133 116.0(2) . . ?
O09 C00X C133 116.0(2) 2_656 . ?
C15 O00Y Ti3 141.5(3) . . ?
C104 O00Z Ti6 139.7(3) . . ?
O1 C133 O1 128.2(5) 2_656 . ?
O1 C133 C00X 115.9(2) . . ?
O1 C133 C00X 115.9(2) 2_656 . ?
C60 O011 Ti7 138.4(3) . . ?
O0H C012 O0H 130.7(5) 2_656 . ?
O0H C012 C013 114.7(2) . . ?
O0H C012 C013 114.7(2) 2_656 . ?
O00K C013 O00K 128.4(5) 2_656 . ?
O00K C013 C012 115.8(2) 2_656 . ?
O00K C013 C012 115.8(2) . . ?
O0A C014 C016 113.0(3) . . ?
O0C C014 O0A 130.9(4) . . ?
O0C C014 C016 116.1(3) . . ?
C03B O015 Ti2 137.9(3) . . ?
O0D C016 O0G 125.4(3) . . ?
O0D C016 C014 118.3(3) . . ?
O0G C016 C014 116.3(3) . . ?
H01A C017 H01B 107.6 . . ?
C14 C017 H01A 108.6 . . ?
C14 C017 H01B 108.6 . . ?
C01R C017 H01A 108.6 . . ?
C01R C017 H01B 108.6 . . ?
C01R C017 C14 114.5(3) . . ?
H67A C67 H67B 107.1 . . ?
C01F C67 H67A 107.6 . . ?
C01F C67 H67B 107.6 . . ?
C01F C67 C68 118.7(3) . . ?
C68 C67 H67A 107.6 . . ?
C68 C67 H67B 107.6 . . ?
O0F C90 C89 117.6(3) . . ?
C91 C90 O0F 121.5(3) . . ?
C91 C90 C89 121.0(3) . . ?
C11 C12 C16 118.8(3) . . ?
C13 C12 C11 119.0(3) . . ?
C13 C12 C16 122.3(4) . . ?
O00J C82 C83 118.1(3) . . ?
O00J C82 C81 120.0(3) . . ?
C81 C82 C83 121.9(4) . . ?
C37 C36 C9 119.6(3) . . ?
C35 C36 C37 116.8(3) . . ?
C35 C36 C9 123.3(3) . . ?
C82 C83 C84 120.2(3) . . ?
C78 C83 C82 118.3(3) . . ?
C78 C83 C84 121.2(3) . . ?
C12 C11 H11 119.9 . . ?
C10 C11 C12 120.1(3) . . ?
C10 C11 H11 119.9 . . ?
C69 C01F C67 121.4(3) . . ?
C73 C01F C67 123.3(3) . . ?
C73 C01F C69 115.3(4) . . ?
C13 C14 C017 123.6(3) . . ?
C13 C14 C15 115.7(3) . . ?
C15 C14 C017 120.7(3) . . ?
C01R C01H H01H 117.0 . . ?
C03L C01H H01H 117.0 . . ?
C03L C01H C01R 125.9(3) . . ?
C88 C89 C90 116.3(3) . . ?
C88 C89 C031 122.3(3) . . ?
C031 C89 C90 121.4(3) . . ?
C90 C91 C84 121.7(3) . . ?
C86 C91 C90 118.1(3) . . ?
C86 C91 C84 120.1(4) . . ?
C83 C84 H84A 109.1 . . ?
C83 C84 H84B 109.1 . . ?
C91 C84 C83 112.5(3) . . ?
C91 C84 H84A 109.1 . . ?
C91 C84 H84B 109.1 . . ?
H84A C84 H84B 107.8 . . ?
C12 C13 C14 124.0(3) . . ?
C12 C13 H13 118.0 . . ?
C14 C13 H13 118.0 . . ?
C100 C99 C101 120.4(3) . . ?
C98 C99 C100 116.2(3) . . ?
C98 C99 C101 123.0(3) . . ?
C034 C01N C02M 117.4(3) . . ?
C034 C01N C03A 119.3(4) . . ?
C03A C01N C02M 123.3(3) . . ?
O0E C43 C42 120.9(3) . . ?
O0E C43 C38 119.0(3) . . ?
C38 C43 C42 120.0(4) . . ?
C82 C81 C131 121.7(3) . . ?
C82 C81 C80 117.7(3) . . ?
C80 C81 C131 119.5(3) . . ?
C62 C61 C031 118.9(3) . . ?
C60 C61 C62 118.9(3) . . ?
C60 C61 C031 122.0(3) . . ?
C01H C01R C017 121.3(3) . . ?
C01H C01R C033 115.9(4) . . ?
C033 C01R C017 122.7(3) . . ?
C61 C62 H62 119.4 . . ?
C63 C62 C61 121.1(4) . . ?
C63 C62 H62 119.4 . . ?
C89 C88 H88 118.2 . . ?
C89 C88 C87 123.5(3) . . ?
C87 C88 H88 118.2 . . ?
C62 C63 C030 120.5(4) . . ?
C58 C63 C62 118.3(3) . . ?
C58 C63 C030 121.1(3) . . ?
C11 C10 C9 120.3(3) . . ?
C15 C10 C11 119.6(3) . . ?
C15 C10 C9 120.0(3) . . ?
C61 C60 O011 118.6(3) . . ?
C68 C60 O011 119.7(4) . . ?
C68 C60 C61 121.4(3) . . ?
C81 C131 H13A 107.4 . . ?
C81 C131 H13B 107.4 . . ?
H13A C131 H13B 106.9 . . ?
C95 C131 C81 119.7(4) . . ?
C95 C131 H13A 107.4 . . ?
C95 C131 H13B 107.4 . . ?
O00I C29 C30 118.9(3) . . ?
O00I C29 C28 120.5(3) . . ?
C30 C29 C28 120.3(4) . . ?
O00R C69 C01F 115.4(3) . . ?
O00R C69 C70 123.4(3) . . ?
C70 C69 C01F 121.0(3) . . ?
C97 C96 H96 118.6 . . ?
C97 C96 C95 122.8(4) . . ?
C95 C96 H96 118.6 . . ?
C19 C16 C12 111.2(4) . . ?
C19 C16 C17 105.1(4) . . ?
C18 C16 C12 112.1(4) . . ?
C18 C16 C19 111.8(4) . . ?
C18 C16 C17 107.3(5) . . ?
C17 C16 C12 109.0(4) . . ?
C96 C97 C98 118.0(3) . . ?
C96 C97 C7 122.1(4) . . ?
C98 C97 C7 119.9(3) . . ?
C63 C58 H58 118.9 . . ?
C63 C58 C68 122.1(3) . . ?
C68 C58 H58 118.9 . . ?
O00M C100 C99 117.0(3) . . ?
O00M C100 C95 120.9(3) . . ?
C95 C100 C99 122.0(3) . . ?
C43 C42 C038 117.3(4) . . ?
C41 C42 C43 119.5(3) . . ?
C41 C42 C038 122.9(3) . . ?
C43 C38 C03C 120.5(4) . . ?
C39 C38 C43 118.3(4) . . ?
C39 C38 C03C 120.4(3) . . ?
O00Y C15 C14 118.6(3) . . ?
C10 C15 O00Y 119.7(3) . . ?
C10 C15 C14 121.6(3) . . ?
C69 C70 C03C 119.0(3) . . ?
C71 C70 C69 118.8(4) . . ?
C71 C70 C03C 122.1(4) . . ?
C37 C33 C32 123.4(3) . . ?
C37 C33 C8 117.2(3) . . ?
C8 C33 C32 119.0(3) . . ?
C38 C39 H39 118.5 . . ?
C38 C39 C40 123.0(4) . . ?
C40 C39 H39 118.5 . . ?
C60 C68 C67 122.4(3) . . ?
C60 C68 C58 117.9(4) . . ?
C58 C68 C67 119.2(3) . . ?
C33 C32 H32A 106.9 . . ?
C33 C32 H32B 106.9 . . ?
H32A C32 H32B 106.7 . . ?
C28 C32 C33 121.6(4) . . ?
C28 C32 H32A 106.9 . . ?
C28 C32 H32B 106.9 . . ?
O00S C37 C36 117.5(3) . . ?
O00S C37 C33 119.8(3) . . ?
C33 C37 C36 122.6(3) . . ?
C99 C101 H10A 108.2 . . ?
C99 C101 H10B 108.2 . . ?
H10A C101 H10B 107.4 . . ?
C102 C101 C99 116.3(4) . . ?
C102 C101 H10A 108.2 . . ?
C102 C101 H10B 108.2 . . ?
C91 C86 H86 117.9 . . ?
C91 C86 C87 124.1(4) . . ?
C87 C86 H86 117.9 . . ?
C96 C95 C131 119.3(3) . . ?
C100 C95 C131 122.0(3) . . ?
C100 C95 C96 117.8(3) . . ?
C29 C30 C02N 119.3(4) . . ?
C31 C30 C29 119.9(4) . . ?
C31 C30 C02N 120.8(4) . . ?
C99 C98 H98 118.4 . . ?
C97 C98 C99 123.2(3) . . ?
C97 C98 H98 118.4 . . ?
C03B C02J C03I 117.9(4) . . ?
C03B C02J C112 122.1(3) . . ?
C03I C02J C112 119.7(4) . . ?
C81 C80 H80 118.6 . . ?
C81 C80 C79 122.9(3) . . ?
C79 C80 H80 118.6 . . ?
C97 C7 C135 105.3(3) . . ?
C6 C7 C97 115.0(4) . . ?
C6 C7 C59 110.7(4) . . ?
C6 C7 C135 109.8(3) . . ?
C59 C7 C97 107.8(3) . . ?
C59 C7 C135 107.9(4) . . ?
C01N C02M H02A 108.8 . . ?
C01N C02M H02B 108.8 . . ?
H02A C02M H02B 107.7 . . ?
C103 C02M C01N 113.7(3) . . ?
C103 C02M H02A 108.8 . . ?
C103 C02M H02B 108.8 . . ?
C30 C02N H02C 108.8 . . ?
C30 C02N H02D 108.8 . . ?
H02C C02N H02D 107.7 . . ?
C032 C02N C30 113.8(4) . . ?
C032 C02N H02C 108.8 . . ?
C032 C02N H02D 108.8 . . ?
C80 C79 C117 122.1(3) . . ?
C78 C79 C80 116.6(3) . . ?
C78 C79 C117 121.2(3) . . ?
O00N C118 C113 115.0(4) . . ?
C032 C118 O00N 119.0(3) . . ?
C032 C118 C113 126.0(4) . . ?
C36 C35 H35 118.3 . . ?
C34 C35 C36 123.3(4) . . ?
C34 C35 H35 118.3 . . ?
C105 C103 C02M 118.6(4) . . ?
C104 C103 C02M 123.9(3) . . ?
C104 C103 C105 117.0(3) . . ?
C01F C73 H73 117.0 . . ?
C72 C73 C01F 126.0(4) . . ?
C72 C73 H73 117.0 . . ?
C88 C87 C75 120.8(4) . . ?
C86 C87 C88 116.8(4) . . ?
C86 C87 C75 122.3(4) . . ?
C107 C102 C101 122.3(3) . . ?
C104 C102 C101 123.4(3) . . ?
C104 C102 C107 114.1(4) . . ?
C118 C113 C112 125.4(3) . . ?
C118 C113 C114 114.4(4) . . ?
C114 C113 C112 120.2(3) . . ?
C36 C9 C10 114.6(3) . . ?
C36 C9 H9A 108.6 . . ?
C36 C9 H9B 108.6 . . ?
C10 C9 H9A 108.6 . . ?
C10 C9 H9B 108.6 . . ?
H9A C9 H9B 107.6 . . ?
C03A C02X C038 123.3(3) . . ?
C03A C02X C03K 117.7(3) . . ?
C03K C02X C038 119.0(4) . . ?
C42 C41 H41 118.5 . . ?
C42 C41 C40 123.0(4) . . ?
C40 C41 H41 118.5 . . ?
H02E C02Z H02F 107.2 . . ?
C04B C02Z H02E 107.9 . . ?
C04B C02Z H02F 107.9 . . ?
C04C C02Z H02E 107.9 . . ?
C04C C02Z H02F 107.9 . . ?
C04C C02Z C04B 117.8(4) . . ?
C65 C030 C63 112.9(4) . . ?
C65 C030 C137 104.4(4) . . ?
C64 C030 C63 112.4(3) . . ?
C64 C030 C65 111.3(5) . . ?
C64 C030 C137 107.6(5) . . ?
C137 C030 C63 107.7(4) . . ?
C89 C031 C61 114.2(3) . . ?
C89 C031 H03A 108.7 . . ?
C89 C031 H03B 108.7 . . ?
C61 C031 H03A 108.7 . . ?
C61 C031 H03B 108.7 . . ?
H03A C031 H03B 107.6 . . ?
C118 C032 C02N 124.7(3) . . ?
C118 C032 C116 117.3(4) . . ?
C116 C032 C02N 117.9(4) . . ?
O00L C033 C01R 116.9(3) . . ?
C03W C033 O00L 119.7(3) . . ?
C03W C033 C01R 123.4(3) . . ?
C01N C034 H034 119.6 . . ?
C01N C034 C03Z 120.9(3) . . ?
C03Z C034 H034 119.5 . . ?
C70 C71 H71 118.0 . . ?
C70 C71 C72 124.1(4) . . ?
C72 C71 H71 118.0 . . ?
C29 C28 C32 121.6(4) . . ?
C27 C28 C29 119.4(4) . . ?
C27 C28 C32 118.3(4) . . ?
C83 C78 C79 122.7(3) . . ?
C83 C78 H78 118.7 . . ?
C79 C78 H78 118.7 . . ?
C42 C038 C02X 112.7(3) . . ?
C42 C038 H03C 109.1 . . ?
C42 C038 H03D 109.1 . . ?
C02X C038 H03C 109.1 . . ?
C02X C038 H03D 109.1 . . ?
H03C C038 H03D 107.8 . . ?
C73 C72 C71 114.2(4) . . ?
C73 C72 C74 124.3(4) . . ?
C71 C72 C74 121.1(4) . . ?
C01N C03A O00O 115.5(3) . . ?
C02X C03A O00O 122.8(3) . . ?
C02X C03A C01N 121.6(3) . . ?
C02J C03B O015 116.1(4) . . ?
C04C C03B O015 121.6(4) . . ?
C04C C03B C02J 122.2(3) . . ?
C38 C03C H03E 107.0 . . ?
C38 C03C H03F 107.0 . . ?
C70 C03C C38 121.1(4) . . ?
C70 C03C H03E 107.0 . . ?
C70 C03C H03F 107.0 . . ?
H03E C03C H03F 106.8 . . ?
C102 C107 H107 117.6 . . ?
C106 C107 C102 124.8(4) . . ?
C106 C107 H107 117.6 . . ?
C35 C34 C8 118.4(3) . . ?
C35 C34 C3 121.5(4) . . ?
C8 C34 C3 120.0(4) . . ?
C103 C105 H105 119.7 . . ?
C106 C105 C103 120.6(4) . . ?
C106 C105 H105 119.7 . . ?
C30 C31 H31 118.8 . . ?
C30 C31 C26 122.4(4) . . ?
C26 C31 H31 118.8 . . ?
C02J C03I H03I 119.5 . . ?
C03O C03I C02J 120.9(4) . . ?
C03O C03I H03I 119.5 . . ?
C047 C03J C03L 108.1(4) . . ?
C047 C03J C04J 109.7(4) . . ?
C047 C03J C058 111.6(5) . . ?
C04J C03J C03L 109.8(4) . . ?
C04J C03J C058 106.5(4) . . ?
C058 C03J C03L 111.1(3) . . ?
C02X C03K H03K 117.9 . . ?
C02X C03K C03Z 124.1(5) . . ?
C03Z C03K H03K 117.9 . . ?
C01H C03L C03J 126.5(4) . . ?
C01H C03L C044 116.4(4) . . ?
C044 C03L C03J 117.1(4) . . ?
O00Q C03N C04B 114.2(4) . . ?
C04D C03N O00Q 120.9(3) . . ?
C04D C03N C04B 124.9(3) . . ?
C03I C03O C03U 120.6(4) . . ?
C03I C03O C126 119.9(3) . . ?
C126 C03O C03U 118.9(4) . . ?
C33 C8 H8 119.2 . . ?
C34 C8 C33 121.5(4) . . ?
C34 C8 H8 119.2 . . ?
C31 C26 C27 117.7(4) . . ?
C31 C26 C23 122.2(4) . . ?
C27 C26 C23 120.0(4) . . ?
C107 C106 C105 118.5(3) . . ?
C107 C106 C108 123.5(4) . . ?
C105 C106 C108 117.9(4) . . ?
O00Z C104 C102 117.2(4) . . ?
C103 C104 O00Z 118.1(3) . . ?
C103 C104 C102 124.7(3) . . ?
C114 C115 C116 120.0(4) . . ?
C114 C115 C119 121.9(4) . . ?
C116 C115 C119 118.2(4) . . ?
C03O C03U C123 102.6(4) . . ?
C124 C03U C03O 113.9(4) . . ?
C124 C03U C123 97.3(6) . . ?
C124 C03U C125 124.3(5) . . ?
C125 C03U C03O 116.1(5) . . ?
C125 C03U C123 94.4(4) . . ?
C39 C40 C140 122.1(4) . . ?
C41 C40 C39 115.6(4) . . ?
C41 C40 C140 121.9(4) . . ?
C033 C03W C041 125.9(4) . . ?
C033 C03W C044 115.7(4) . . ?
C044 C03W C041 118.4(4) . . ?
C28 C27 C26 119.8(4) . . ?
C28 C27 H27 120.1 . . ?
C26 C27 H27 120.1 . . ?
C034 C03Z C03K 116.4(4) . . ?
C034 C03Z C22 123.1(4) . . ?
C03K C03Z C22 120.5(5) . . ?
C85 C117 C79 112.1(4) . . ?
C85 C117 C94 108.1(5) . . ?
C94 C117 C79 110.9(4) . . ?
C93 C117 C79 106.6(5) . . ?
C93 C117 C85 110.2(4) . . ?
C93 C117 C94 108.9(5) . . ?
C03W C041 H04A 108.6 . . ?
C03W C041 H04B 108.6 . . ?
C03W C041 C55 114.5(4) . . ?
H04A C041 H04B 107.6 . . ?
C55 C041 H04A 108.6 . . ?
C55 C041 H04B 108.6 . . ?
C87 C75 C76 107.1(4) . . ?
C77 C75 C87 115.9(4) . . ?
C77 C75 C76 108.6(3) . . ?
C92 C75 C87 106.8(3) . . ?
C92 C75 C77 107.8(5) . . ?
C92 C75 C76 110.7(5) . . ?
C7 C6 H6A 109.5 . . ?
C7 C6 H6B 109.5 . . ?
C7 C6 H6C 109.5 . . ?
H6A C6 H6B 109.5 . . ?
H6A C6 H6C 109.5 . . ?
H6B C6 H6C 109.5 . . ?
C03L C044 C03W 122.6(4) . . ?
C03L C044 H044 118.7 . . ?
C03W C044 H044 118.7 . . ?
O00U C54 C53 121.0(4) . . ?
O00U C54 C55 123.0(4) . . ?
C55 C54 C53 115.7(5) . . ?
C75 C77 H77A 109.5 . . ?
C75 C77 H77B 109.5 . . ?
C75 C77 H77C 109.5 . . ?
H77A C77 H77B 109.5 . . ?
H77A C77 H77C 109.5 . . ?
H77B C77 H77C 109.5 . . ?
C03J C047 H04C 109.5 . . ?
C03J C047 H04D 109.5 . . ?
C03J C047 H04E 109.5 . . ?
H04C C047 H04D 109.5 . . ?
H04C C047 H04E 109.5 . . ?
H04D C047 H04E 109.5 . . ?
C7 C59 H59A 109.5 . . ?
C7 C59 H59B 109.5 . . ?
C7 C59 H59C 109.5 . . ?
H59A C59 H59B 109.5 . . ?
H59A C59 H59C 109.5 . . ?
H59B C59 H59C 109.5 . . ?
C16 C19 H19A 109.5 . . ?
C16 C19 H19B 109.5 . . ?
C16 C19 H19C 109.5 . . ?
H19A C19 H19B 109.5 . . ?
H19A C19 H19C 109.5 . . ?
H19B C19 H19C 109.5 . . ?
C03N C04B C02Z 122.2(3) . . ?
C111 C04B C02Z 123.9(4) . . ?
C111 C04B C03N 113.1(4) . . ?
C03B C04C C02Z 121.3(3) . . ?
C03B C04C C126 117.6(4) . . ?
C126 C04C C02Z 121.0(4) . . ?
C03N C04D C139 121.2(4) . . ?
C03N C04D C04V 122.3(3) . . ?
C139 C04D C04V 115.7(5) . . ?
C02J C112 H11A 108.7 . . ?
C02J C112 H11B 108.7 . . ?
C113 C112 C02J 114.4(4) . . ?
C113 C112 H11A 108.7 . . ?
C113 C112 H11B 108.7 . . ?
H11A C112 H11B 107.6 . . ?
C54 C53 C04V 118.2(4) . . ?
C52 C53 C54 118.0(4) . . ?
C52 C53 C04V 123.6(4) . . ?
C7 C135 H13C 109.5 . . ?
C7 C135 H13D 109.5 . . ?
C7 C135 H13E 109.5 . . ?
H13C C135 H13D 109.5 . . ?
H13C C135 H13E 109.5 . . ?
H13D C135 H13E 109.5 . . ?
C113 C114 H114 118.3 . . ?
C115 C114 C113 123.3(4) . . ?
C115 C114 H114 118.3 . . ?
C032 C116 H116 120.5 . . ?
C115 C116 C032 119.0(4) . . ?
C115 C116 H116 120.5 . . ?
C03J C04J H04F 109.5 . . ?
C03J C04J H04G 109.5 . . ?
C03J C04J H04H 109.5 . . ?
H04F C04J H04G 109.5 . . ?
H04F C04J H04H 109.5 . . ?
H04G C04J H04H 109.5 . . ?
C03O C126 H126 119.5 . . ?
C04C C126 C03O 121.1(4) . . ?
C04C C126 H126 119.5 . . ?
C030 C65 H65A 109.5 . . ?
C030 C65 H65B 109.5 . . ?
C030 C65 H65C 109.5 . . ?
H65A C65 H65B 109.5 . . ?
H65A C65 H65C 109.5 . . ?
H65B C65 H65C 109.5 . . ?
C54 C55 C041 113.8(4) . . ?
C56 C55 C041 125.9(4) . . ?
C56 C55 C54 120.2(4) . . ?
C21 C22 C03Z 114.7(5) . . ?
C21 C22 C20 111.8(4) . . ?
C21 C22 C138 101.5(5) . . ?
C20 C22 C03Z 110.1(5) . . ?
C138 C22 C03Z 111.6(4) . . ?
C138 C22 C20 106.7(6) . . ?
C40 C140 C46 112.2(5) . . ?
C44 C140 C40 109.4(6) . . ?
C44 C140 C45 112.1(6) . . ?
C44 C140 C46 106.8(5) . . ?
C45 C140 C40 116.6(5) . . ?
C45 C140 C46 99.1(6) . . ?
C04D C139 H139 121.4 . . ?
C04D C139 C57 117.3(5) . . ?
C57 C139 H139 121.4 . . ?
C030 C64 H64A 109.5 . . ?
C030 C64 H64B 109.5 . . ?
C030 C64 H64C 109.5 . . ?
H64A C64 H64B 109.5 . . ?
H64A C64 H64C 109.5 . . ?
H64B C64 H64C 109.5 . . ?
C16 C18 H18A 109.5 . . ?
C16 C18 H18B 109.5 . . ?
C16 C18 H18C 109.5 . . ?
H18A C18 H18B 109.5 . . ?
H18A C18 H18C 109.5 . . ?
H18B C18 H18C 109.5 . . ?
C75 C92 H92A 109.5 . . ?
C75 C92 H92B 109.5 . . ?
C75 C92 H92C 109.5 . . ?
H92A C92 H92B 109.5 . . ?
H92A C92 H92C 109.5 . . ?
H92B C92 H92C 109.5 . . ?
C04D C04V C53 126.5(5) . . ?
C04D C04V H04I 105.7 . . ?
C04D C04V H04J 105.7 . . ?
C53 C04V H04I 105.7 . . ?
C53 C04V H04J 105.7 . . ?
H04I C04V H04J 106.1 . . ?
C106 C108 C132 112.1(4) . . ?
C109 C108 C106 111.0(5) . . ?
C109 C108 C110 112.3(5) . . ?
C109 C108 C132 111.9(6) . . ?
C110 C108 C106 112.0(5) . . ?
C110 C108 C132 96.9(5) . . ?
C72 C74 C5 109.4(4) . . ?
C134 C74 C72 116.4(4) . . ?
C134 C74 C5 110.1(5) . . ?
C134 C74 C66 106.5(5) . . ?
C66 C74 C72 109.2(4) . . ?
C66 C74 C5 104.5(4) . . ?
C108 C109 H10C 109.5 . . ?
C108 C109 H10D 109.5 . . ?
C108 C109 H10E 109.5 . . ?
H10C C109 H10D 109.5 . . ?
H10C C109 H10E 109.5 . . ?
H10D C109 H10E 109.5 . . ?
C117 C85 H85A 109.5 . . ?
C117 C85 H85B 109.5 . . ?
C117 C85 H85C 109.5 . . ?
H85A C85 H85B 109.5 . . ?
H85A C85 H85C 109.5 . . ?
H85B C85 H85C 109.5 . . ?
C16 C17 H17A 109.5 . . ?
C16 C17 H17B 109.5 . . ?
C16 C17 H17C 109.5 . . ?
H17A C17 H17B 109.5 . . ?
H17A C17 H17C 109.5 . . ?
H17B C17 H17C 109.5 . . ?
C4 C3 C34 113.3(4) . . ?
C4 C3 C2 100.6(5) . . ?
C1 C3 C34 108.2(4) . . ?
C1 C3 C4 116.2(5) . . ?
C1 C3 C2 112.1(5) . . ?
C2 C3 C34 106.0(5) . . ?
C117 C94 H94A 109.5 . . ?
C117 C94 H94B 109.5 . . ?
C117 C94 H94C 109.5 . . ?
H94A C94 H94B 109.5 . . ?
H94A C94 H94C 109.5 . . ?
H94B C94 H94C 109.5 . . ?
C56 C51 C50 117.8(4) . . ?
C56 C51 C52 115.5(5) . . ?
C52 C51 C50 126.6(4) . . ?
C75 C76 H76A 109.5 . . ?
C75 C76 H76B 109.5 . . ?
C75 C76 H76C 109.5 . . ?
H76A C76 H76B 109.5 . . ?
H76A C76 H76C 109.5 . . ?
H76B C76 H76C 109.5 . . ?
C26 C23 C24 117.3(4) . . ?
C26 C23 C136 112.7(4) . . ?
C136 C23 C24 99.7(5) . . ?
C25 C23 C26 112.3(6) . . ?
C25 C23 C24 114.5(5) . . ?
C25 C23 C136 97.9(5) . . ?
C3 C4 H4A 109.5 . . ?
C3 C4 H4B 109.5 . . ?
C3 C4 H4C 109.5 . . ?
H4A C4 H4B 109.5 . . ?
H4A C4 H4C 109.5 . . ?
H4B C4 H4C 109.5 . . ?
C74 C134 H13F 109.5 . . ?
C74 C134 H13G 109.5 . . ?
C74 C134 H13H 109.5 . . ?
H13F C134 H13G 109.5 . . ?
H13F C134 H13H 109.5 . . ?
H13G C134 H13H 109.5 . . ?
C03J C058 H05A 109.5 . . ?
C03J C058 H05B 109.5 . . ?
C03J C058 H05C 109.5 . . ?
H05A C058 H05B 109.5 . . ?
H05A C058 H05C 109.5 . . ?
H05B C058 H05C 109.5 . . ?
C49 C50 C51 107.1(4) . . ?
C48 C50 C51 104.6(5) . . ?
C48 C50 C49 114.4(5) . . ?
C47 C50 C51 106.7(5) . . ?
C47 C50 C49 108.7(5) . . ?
C47 C50 C48 114.8(5) . . ?
C55 C56 C51 123.8(4) . . ?
C55 C56 H56 118.1 . . ?
C51 C56 H56 118.1 . . ?
C140 C44 H44A 109.5 . . ?
C140 C44 H44B 109.5 . . ?
C140 C44 H44C 109.5 . . ?
H44A C44 H44B 109.5 . . ?
H44A C44 H44C 109.5 . . ?
H44B C44 H44C 109.5 . . ?
C108 C110 H11C 109.5 . . ?
C108 C110 H11D 109.5 . . ?
C108 C110 H11E 109.5 . . ?
H11C C110 H11D 109.5 . . ?
H11C C110 H11E 109.5 . . ?
H11D C110 H11E 109.5 . . ?
C53 C52 C51 126.3(4) . . ?
C53 C52 H52 116.8 . . ?
C51 C52 H52 116.8 . . ?
C22 C21 H21A 109.5 . . ?
C22 C21 H21B 109.5 . . ?
C22 C21 H21C 109.5 . . ?
H21A C21 H21B 109.5 . . ?
H21A C21 H21C 109.5 . . ?
H21B C21 H21C 109.5 . . ?
H12A C121 H12B 109.5 . . ?
H12A C121 H12C 109.5 . . ?
H12B C121 H12C 109.5 . . ?
C119 C121 H12A 109.5 . . ?
C119 C121 H12B 109.5 . . ?
C119 C121 H12C 109.5 . . ?
C04B C111 H111 117.8 . . ?
C57 C111 C04B 124.4(4) . . ?
C57 C111 H111 117.8 . . ?
C22 C20 H20A 109.5 . . ?
C22 C20 H20B 109.5 . . ?
C22 C20 H20C 109.5 . . ?
H20A C20 H20B 109.5 . . ?
H20A C20 H20C 109.5 . . ?
H20B C20 H20C 109.5 . . ?
H12D C120 H12E 109.5 . . ?
H12D C120 H12F 109.5 . . ?
H12E C120 H12F 109.4 . . ?
C119 C120 H12D 108.1 . . ?
C119 C120 H12E 109.0 . . ?
C119 C120 H12F 111.4 . . ?
C115 C119 C122 107.8(5) . . ?
C121 C119 C115 113.0(4) . . ?
C121 C119 C122 103.6(4) . . ?
C120 C119 C115 107.9(4) . . ?
C120 C119 C121 108.5(6) . . ?
C120 C119 C122 116.3(6) . . ?
C117 C93 H93A 109.5 . . ?
C117 C93 H93B 109.5 . . ?
C117 C93 H93C 109.5 . . ?
H93A C93 H93B 109.5 . . ?
H93A C93 H93C 109.5 . . ?
H93B C93 H93C 109.5 . . ?
C50 C49 H49A 109.5 . . ?
C50 C49 H49B 109.5 . . ?
C50 C49 H49C 109.5 . . ?
H49A C49 H49B 109.5 . . ?
H49A C49 H49C 109.5 . . ?
H49B C49 H49C 109.5 . . ?
C3 C1 H1A 109.5 . . ?
C3 C1 H1B 109.5 . . ?
C3 C1 H1C 109.5 . . ?
H1A C1 H1B 109.5 . . ?
H1A C1 H1C 109.5 . . ?
H1B C1 H1C 109.5 . . ?
C030 C137 H13I 109.5 . . ?
C030 C137 H13J 109.5 . . ?
C030 C137 H13K 109.5 . . ?
H13I C137 H13J 109.5 . . ?
H13I C137 H13K 109.5 . . ?
H13J C137 H13K 109.5 . . ?
C23 C24 H24A 109.5 . . ?
C23 C24 H24B 109.5 . . ?
C23 C24 H24C 109.5 . . ?
H24A C24 H24B 109.5 . . ?
H24A C24 H24C 109.5 . . ?
H24B C24 H24C 109.5 . . ?
C03U C124 H12G 109.5 . . ?
C03U C124 H12H 109.5 . . ?
C03U C124 H12I 109.5 . . ?
H12G C124 H12H 109.5 . . ?
H12G C124 H12I 109.5 . . ?
H12H C124 H12I 109.5 . . ?
C139 C57 C128 121.4(5) . . ?
C111 C57 C139 118.9(4) . . ?
C111 C57 C128 119.6(4) . . ?
C3 C2 H2A 109.5 . . ?
C3 C2 H2B 109.5 . . ?
C3 C2 H2C 109.5 . . ?
H2A C2 H2B 109.5 . . ?
H2A C2 H2C 109.5 . . ?
H2B C2 H2C 109.5 . . ?
C03U C123 H12J 109.5 . . ?
C03U C123 H12K 109.5 . . ?
C03U C123 H12L 109.5 . . ?
H12J C123 H12K 109.5 . . ?
H12J C123 H12L 109.5 . . ?
H12K C123 H12L 109.5 . . ?
C03U C125 H12M 109.5 . . ?
C03U C125 H12N 109.5 . . ?
C03U C125 H12O 109.5 . . ?
H12M C125 H12N 109.5 . . ?
H12M C125 H12O 109.5 . . ?
H12N C125 H12O 109.5 . . ?
H13L C130 H13M 109.5 . . ?
H13L C130 H13N 109.4 . . ?
H13M C130 H13N 109.5 . . ?
C128 C130 H13L 91.3 . . ?
C128 C130 H13M 124.0 . . ?
C128 C130 H13N 111.1 . . ?
C23 C136 H13O 109.5 . . ?
C23 C136 H13P 109.5 . . ?
C23 C136 H13Q 109.5 . . ?
H13O C136 H13P 109.5 . . ?
H13O C136 H13Q 109.5 . . ?
H13P C136 H13Q 109.5 . . ?
C140 C45 H45A 109.5 . . ?
C140 C45 H45B 109.5 . . ?
C140 C45 H45C 109.5 . . ?
H45A C45 H45B 109.5 . . ?
H45A C45 H45C 109.5 . . ?
H45B C45 H45C 109.5 . . ?
C108 C132 H13R 105.0 . . ?
C108 C132 H13S 114.3 . . ?
C108 C132 H13T 109.0 . . ?
H13R C132 H13S 109.5 . . ?
H13R C132 H13T 109.5 . . ?
H13S C132 H13T 109.4 . . ?
C119 C122 H12P 104.3 . . ?
C119 C122 H12Q 110.9 . . ?
C119 C122 H12R 113.2 . . ?
H12P C122 H12Q 109.5 . . ?
H12P C122 H12R 109.4 . . ?
H12Q C122 H12R 109.4 . . ?
C130 C128 C57 99.4(3) . . ?
C130 C128 C127 111.3(4) . . ?
C127 C128 C57 115.7(5) . . ?
C129 C128 C57 113.0(4) . . ?
C129 C128 C130 108.1(6) . . ?
C129 C128 C127 108.8(6) . . ?
C140 C46 H46A 110.3 . . ?
C140 C46 H46B 110.4 . . ?
C140 C46 H46C 107.8 . . ?
H46A C46 H46B 109.5 . . ?
H46A C46 H46C 109.5 . . ?
H46B C46 H46C 109.5 . . ?
C50 C48 H48A 108.6 . . ?
C50 C48 H48B 109.8 . . ?
C50 C48 H48C 110.0 . . ?
H48A C48 H48B 109.5 . . ?
H48A C48 H48C 109.4 . . ?
H48B C48 H48C 109.5 . . ?
C23 C25 H25A 109.5 . . ?
C23 C25 H25B 109.5 . . ?
C23 C25 H25C 109.5 . . ?
H25A C25 H25B 109.5 . . ?
H25A C25 H25C 109.5 . . ?
H25B C25 H25C 109.5 . . ?
C74 C5 H5A 109.5 . . ?
C74 C5 H5B 109.5 . . ?
C74 C5 H5C 109.5 . . ?
H5A C5 H5B 109.5 . . ?
H5A C5 H5C 109.5 . . ?
H5B C5 H5C 109.5 . . ?
C22 C138 H13U 109.5 . . ?
C22 C138 H13V 109.5 . . ?
C22 C138 H13W 109.5 . . ?
H13U C138 H13V 109.5 . . ?
H13U C138 H13W 109.5 . . ?
H13V C138 H13W 109.5 . . ?
C128 C127 H12S 109.5 . . ?
C128 C127 H12T 109.5 . . ?
C128 C127 H12U 109.5 . . ?
H12S C127 H12T 109.5 . . ?
H12S C127 H12U 109.5 . . ?
H12T C127 H12U 109.5 . . ?
C74 C66 H66A 109.5 . . ?
C74 C66 H66B 109.5 . . ?
C74 C66 H66C 109.5 . . ?
H66A C66 H66B 109.5 . . ?
H66A C66 H66C 109.5 . . ?
H66B C66 H66C 109.5 . . ?
C128 C129 H12V 112.3 . . ?
C128 C129 H12W 121.4 . . ?
C128 C129 H12X 93.3 . . ?
H12V C129 H12W 109.5 . . ?
H12V C129 H12X 109.4 . . ?
H12W C129 H12X 109.5 . . ?
C50 C47 H47A 109.5 . . ?
C50 C47 H47B 109.5 . . ?
C50 C47 H47C 109.5 . . ?
H47A C47 H47B 109.5 . . ?
H47A C47 H47C 109.5 . . ?
H47B C47 H47C 109.5 . . ?
Ti7 O6 Ti6 88.3(3) . . ?
Ti2 O7 Ti3 83.41(18) . . ?
H8A O8 H8B 109.5 . . ?
H9C O9 H9D 109.4 . . ?
H11F O11 H11G 104.5 . . ?
H10F O10 H10G 104.4 . . ?

loop_
_geom_bond_atom_site_label_1
_geom_bond_atom_site_label_2
_geom_bond_distance
_geom_bond_site_symmetry_2
_geom_bond_publ_flag
Ti5 Ti6 3.1758(9) . ?
Ti5 O0C 2.117(2) . ?
Ti5 O0E 1.807(3) . ?
Ti5 O0G 2.118(2) . ?
Ti5 O00O 2.0880(19) . ?
Ti5 O00P 1.819(3) . ?
Ti5 O00R 1.8399(19) . ?
Ti8 Ti7 3.1931(9) . ?
Ti8 O09 2.109(3) . ?
Ti8 O1 2.122(3) 2_656 ?
Ti8 O0F 2.0885(18) . ?
Ti8 O00J 1.788(3) . ?
Ti8 O00M 1.8338(19) . ?
Ti8 O00T 1.823(3) . ?
Ti1 Ti2 3.1858(10) . ?
Ti1 O0H 2.110(2) . ?
Ti1 O00I 1.798(3) . ?
Ti1 O00K 2.118(3) 2_656 ?
Ti1 O00N 2.085(2) . ?
Ti1 O00S 1.830(2) . ?
Ti1 O00V 1.824(3) . ?
Ti4 Ti3 3.1958(9) . ?
Ti4 O0A 2.108(2) . ?
Ti4 O0D 2.118(3) . ?
Ti4 O00L 2.0989(19) . ?
Ti4 O00Q 1.837(2) . ?
Ti4 O00U 1.769(3) . ?
Ti4 O00W 1.816(3) . ?
Ti7 Ti6 3.0919(8) . ?
Ti7 O0F 1.986(2) . ?
Ti7 O00P 1.943(3) . ?
Ti7 O00T 2.150(2) . ?
Ti7 O011 1.843(3) . ?
Ti7 O5 1.670(3) . ?
Ti7 O6 2.197(9) . ?
Ti6 O00O 1.995(3) . ?
Ti6 O00P 2.1272(19) . ?
Ti6 O00T 1.957(3) . ?
Ti6 O00Z 1.854(2) . ?
Ti6 O4 1.678(4) . ?
Ti6 O6 2.242(6) . ?
Ti2 Ti3 3.0835(8) . ?
Ti2 O00N 1.993(3) . ?
Ti2 O00V 2.111(2) . ?
Ti2 O00W 1.939(3) . ?
Ti2 O015 1.838(3) . ?
Ti2 O2 1.690(3) . ?
Ti2 O7 2.165(5) . ?
Ti3 O00L 1.993(3) . ?
Ti3 O00V 1.958(3) . ?
Ti3 O00W 2.152(2) . ?
Ti3 O00Y 1.806(3) . ?
Ti3 O3 1.707(3) . ?
Ti3 O7 2.458(5) . ?
O09 C00X 1.252(3) . ?
O0A C014 1.268(4) . ?
O1 C133 1.247(3) . ?
O0C C014 1.224(4) . ?
O0D C016 1.253(4) . ?
O0E C43 1.343(5) . ?
O0F C90 1.391(4) . ?
O0G C016 1.264(4) . ?
O0H C012 1.243(3) . ?
O00I C29 1.366(5) . ?
O00J C82 1.370(4) . ?
O00K C013 1.238(3) . ?
O00L C033 1.382(4) . ?
O00M C100 1.361(4) . ?
O00N C118 1.424(4) . ?
O00O C03A 1.431(4) . ?
O00Q C03N 1.391(4) . ?
O00R C69 1.367(4) . ?
O00S C37 1.361(4) . ?
O00U C54 1.326(6) . ?
C00X C133 1.513(6) . ?
O00Y C15 1.397(4) . ?
O00Z C104 1.375(4) . ?
O011 C60 1.406(4) . ?
C012 C013 1.559(7) . ?
C014 C016 1.546(5) . ?
O015 C03B 1.414(4) . ?
C017 H01A 0.9900 . ?
C017 H01B 0.9900 . ?
C017 C14 1.491(5) . ?
C017 C01R 1.468(5) . ?
C67 H67A 0.9900 . ?
C67 H67B 0.9900 . ?
C67 C01F 1.492(6) . ?
C67 C68 1.520(6) . ?
C90 C89 1.460(5) . ?
C90 C91 1.381(5) . ?
C12 C11 1.409(5) . ?
C12 C13 1.355(5) . ?
C12 C16 1.553(5) . ?
C82 C83 1.389(5) . ?
C82 C81 1.384(5) . ?
C36 C37 1.417(5) . ?
C36 C35 1.376(5) . ?
C36 C9 1.493(5) . ?
C83 C84 1.531(5) . ?
C83 C78 1.388(6) . ?
C11 H11 0.9500 . ?
C11 C10 1.398(4) . ?
C01F C69 1.446(5) . ?
C01F C73 1.383(5) . ?
C14 C13 1.407(4) . ?
C14 C15 1.430(5) . ?
C01H H01H 0.9500 . ?
C01H C01R 1.375(5) . ?
C01H C03L 1.341(6) . ?
C89 C88 1.381(5) . ?
C89 C031 1.456(5) . ?
C91 C84 1.520(5) . ?
C91 C86 1.375(5) . ?
C84 H84A 0.9900 . ?
C84 H84B 0.9900 . ?
C13 H13 0.9500 . ?
C99 C100 1.406(5) . ?
C99 C101 1.496(5) . ?
C99 C98 1.395(5) . ?
C01N C02M 1.532(6) . ?
C01N C034 1.378(5) . ?
C01N C03A 1.404(5) . ?
C43 C42 1.412(5) . ?
C43 C38 1.398(5) . ?
C81 C131 1.537(5) . ?
C81 C80 1.397(5) . ?
C61 C62 1.416(4) . ?
C61 C60 1.383(6) . ?
C61 C031 1.537(5) . ?
C01R C033 1.425(5) . ?
C62 H62 0.9500 . ?
C62 C63 1.378(5) . ?
C88 H88 0.9500 . ?
C88 C87 1.392(6) . ?
C63 C58 1.363(6) . ?
C63 C030 1.547(5) . ?
C10 C15 1.386(5) . ?
C10 C9 1.526(5) . ?
C60 C68 1.363(5) . ?
C131 H13A 0.9900 . ?
C131 H13B 0.9900 . ?
C131 C95 1.522(5) . ?
C29 C30 1.383(5) . ?
C29 C28 1.402(5) . ?
C69 C70 1.374(5) . ?
C96 H96 0.9500 . ?
C96 C97 1.350(5) . ?
C96 C95 1.397(5) . ?
C16 C19 1.450(7) . ?
C16 C18 1.442(7) . ?
C16 C17 1.516(8) . ?
C97 C98 1.377(6) . ?
C97 C7 1.569(5) . ?
C58 H58 0.9500 . ?
C58 C68 1.435(5) . ?
C100 C95 1.378(5) . ?
C42 C41 1.345(7) . ?
C42 C038 1.500(5) . ?
C38 C39 1.370(6) . ?
C38 C03C 1.519(6) . ?
C70 C71 1.353(5) . ?
C70 C03C 1.511(5) . ?
C33 C32 1.554(5) . ?
C33 C37 1.363(6) . ?
C33 C8 1.432(5) . ?
C39 H39 0.9500 . ?
C39 C40 1.416(6) . ?
C32 H32A 0.9900 . ?
C32 H32B 0.9900 . ?
C32 C28 1.539(6) . ?
C101 H10A 0.9900 . ?
C101 H10B 0.9900 . ?
C101 C102 1.488(6) . ?
C86 H86 0.9500 . ?
C86 C87 1.381(6) . ?
C30 C02N 1.545(5) . ?
C30 C31 1.343(6) . ?
C98 H98 0.9500 . ?
C02J C03B 1.402(6) . ?
C02J C03I 1.403(5) . ?
C02J C112 1.486(6) . ?
C80 H80 0.9500 . ?
C80 C79 1.396(5) . ?
C7 C6 1.467(6) . ?
C7 C59 1.523(7) . ?
C7 C135 1.587(6) . ?
C02M H02A 0.9900 . ?
C02M H02B 0.9900 . ?
C02M C103 1.488(5) . ?
C02N H02C 0.9900 . ?
C02N H02D 0.9900 . ?
C02N C032 1.502(5) . ?
C79 C78 1.392(5) . ?
C79 C117 1.518(6) . ?
C118 C113 1.431(5) . ?
C118 C032 1.348(6) . ?
C35 H35 0.9500 . ?
C35 C34 1.376(6) . ?
C103 C105 1.425(5) . ?
C103 C104 1.373(6) . ?
C73 H73 0.9500 . ?
C73 C72 1.374(7) . ?
C87 C75 1.523(6) . ?
C102 C107 1.431(5) . ?
C102 C104 1.407(5) . ?
C113 C112 1.469(6) . ?
C113 C114 1.434(5) . ?
C9 H9A 0.9900 . ?
C9 H9B 0.9900 . ?
C02X C038 1.497(5) . ?
C02X C03A 1.352(6) . ?
C02X C03K 1.362(6) . ?
C41 H41 0.9500 . ?
C41 C40 1.400(6) . ?
C02Z H02E 0.9900 . ?
C02Z H02F 0.9900 . ?
C02Z C04B 1.486(7) . ?
C02Z C04C 1.473(6) . ?
C030 C65 1.487(7) . ?
C030 C64 1.455(8) . ?
C030 C137 1.499(8) . ?
C031 H03A 0.9900 . ?
C031 H03B 0.9900 . ?
C032 C116 1.449(5) . ?
C033 C03W 1.377(6) . ?
C034 H034 0.9500 . ?
C034 C03Z 1.388(7) . ?
C71 H71 0.9500 . ?
C71 C72 1.427(6) . ?
C28 C27 1.364(5) . ?
C78 H78 0.9500 . ?
C038 H03C 0.9900 . ?
C038 H03D 0.9900 . ?
C72 C74 1.457(6) . ?
C03B C04C 1.386(6) . ?
C03C H03E 0.9900 . ?
C03C H03F 0.9900 . ?
C107 H107 0.9500 . ?
C107 C106 1.328(6) . ?
C34 C8 1.372(6) . ?
C34 C3 1.550(6) . ?
C105 H105 0.9500 . ?
C105 C106 1.416(6) . ?
C31 H31 0.9500 . ?
C31 C26 1.372(7) . ?
C03I H03I 0.9500 . ?
C03I C03O 1.355(7) . ?
C03J C03L 1.551(6) . ?
C03J C047 1.493(8) . ?
C03J C04J 1.525(7) . ?
C03J C058 1.535(8) . ?
C03K H03K 0.9500 . ?
C03K C03Z 1.405(6) . ?
C03L C044 1.420(6) . ?
C03N C04B 1.398(6) . ?
C03N C04D 1.348(6) . ?
C03O C03U 1.564(5) . ?
C03O C126 1.401(7) . ?
C8 H8 0.9500 . ?
C26 C27 1.451(6) . ?
C26 C23 1.503(7) . ?
C106 C108 1.541(5) . ?
C115 C114 1.346(6) . ?
C115 C116 1.448(6) . ?
C115 C119 1.545(7) . ?
C03U C124 1.410(9) . ?
C03U C123 1.577(8) . ?
C03U C125 1.479(8) . ?
C40 C140 1.550(9) . ?
C03W C041 1.506(6) . ?
C03W C044 1.431(6) . ?
C27 H27 0.9500 . ?
C03Z C22 1.544(7) . ?
C117 C85 1.506(7) . ?
C117 C94 1.517(7) . ?
C117 C93 1.509(10) . ?
C041 H04A 0.9900 . ?
C041 H04B 0.9900 . ?
C041 C55 1.541(6) . ?
C75 C77 1.486(6) . ?
C75 C92 1.474(7) . ?
C75 C76 1.559(7) . ?
C6 H6A 0.9800 . ?
C6 H6B 0.9800 . ?
C6 H6C 0.9800 . ?
C044 H044 0.9500 . ?
C54 C53 1.479(6) . ?
C54 C55 1.464(6) . ?
C77 H77A 0.9800 . ?
C77 H77B 0.9800 . ?
C77 H77C 0.9800 . ?
C047 H04C 0.9800 . ?
C047 H04D 0.9800 . ?
C047 H04E 0.9800 . ?
C59 H59A 0.9800 . ?
C59 H59B 0.9800 . ?
C59 H59C 0.9800 . ?
C19 H19A 0.9800 . ?
C19 H19B 0.9800 . ?
C19 H19C 0.9800 . ?
C04B C111 1.386(4) . ?
C04C C126 1.392(5) . ?
C04D C139 1.365(6) . ?
C04D C04V 1.482(7) . ?
C112 H11A 0.9900 . ?
C112 H11B 0.9900 . ?
C53 C04V 1.494(6) . ?
C53 C52 1.325(7) . ?
C135 H13C 0.9800 . ?
C135 H13D 0.9800 . ?
C135 H13E 0.9800 . ?
C114 H114 0.9500 . ?
C116 H116 0.9500 . ?
C04J H04F 0.9800 . ?
C04J H04G 0.9800 . ?
C04J H04H 0.9800 . ?
C126 H126 0.9500 . ?
C65 H65A 0.9800 . ?
C65 H65B 0.9800 . ?
C65 H65C 0.9800 . ?
C55 C56 1.368(7) . ?
C22 C21 1.471(8) . ?
C22 C20 1.533(8) . ?
C22 C138 1.508(9) . ?
C140 C44 1.437(9) . ?
C140 C45 1.436(8) . ?
C140 C46 1.559(8) . ?
C139 H139 0.9500 . ?
C139 C57 1.424(8) . ?
C64 H64A 0.9800 . ?
C64 H64B 0.9800 . ?
C64 H64C 0.9800 . ?
C18 H18A 0.9800 . ?
C18 H18B 0.9800 . ?
C18 H18C 0.9800 . ?
C92 H92A 0.9800 . ?
C92 H92B 0.9800 . ?
C92 H92C 0.9800 . ?
C04V H04I 0.9900 . ?
C04V H04J 0.9900 . ?
C108 C109 1.380(8) . ?
C108 C110 1.498(8) . ?
C108 C132 1.606(10) . ?
C74 C134 1.438(9) . ?
C74 C5 1.469(7) . ?
C74 C66 1.436(6) . ?
C109 H10C 0.9800 . ?
C109 H10D 0.9800 . ?
C109 H10E 0.9800 . ?
C85 H85A 0.9800 . ?
C85 H85B 0.9800 . ?
C85 H85C 0.9800 . ?
C17 H17A 0.9800 . ?
C17 H17B 0.9800 . ?
C17 H17C 0.9800 . ?
C3 C4 1.507(7) . ?
C3 C1 1.385(9) . ?
C3 C2 1.515(9) . ?
C94 H94A 0.9800 . ?
C94 H94B 0.9800 . ?
C94 H94C 0.9800 . ?
C51 C50 1.633(9) . ?
C51 C56 1.367(7) . ?
C51 C52 1.421(7) . ?
C76 H76A 0.9800 . ?
C76 H76B 0.9800 . ?
C76 H76C 0.9800 . ?
C23 C24 1.539(5) . ?
C23 C136 1.526(8) . ?
C23 C25 1.444(11) . ?
C4 H4A 0.9800 . ?
C4 H4B 0.9800 . ?
C4 H4C 0.9800 . ?
C134 H13F 0.9800 . ?
C134 H13G 0.9800 . ?
C134 H13H 0.9800 . ?
C058 H05A 0.9800 . ?
C058 H05B 0.9800 . ?
C058 H05C 0.9800 . ?
C50 C49 1.573(7) . ?
C50 C48 1.566(9) . ?
C50 C47 1.421(8) . ?
C56 H56 0.9500 . ?
C44 H44A 0.9800 . ?
C44 H44B 0.9800 . ?
C44 H44C 0.9800 . ?
C110 H11C 0.9800 . ?
C110 H11D 0.9800 . ?
C110 H11E 0.9800 . ?
C52 H52 0.9500 . ?
C21 H21A 0.9800 . ?
C21 H21B 0.9800 . ?
C21 H21C 0.9800 . ?
C121 H12A 0.9800 . ?
C121 H12B 0.9800 . ?
C121 H12C 0.9800 . ?
C121 C119 1.491(7) . ?
C111 H111 0.9500 . ?
C111 C57 1.380(7) . ?
C20 H20A 0.9800 . ?
C20 H20B 0.9800 . ?
C20 H20C 0.9800 . ?
C120 H12D 0.9799 . ?
C120 H12E 0.9811 . ?
C120 H12F 0.9797 . ?
C120 C119 1.442(9) . ?
C119 C122 1.627(10) . ?
C93 H93A 0.9800 . ?
C93 H93B 0.9800 . ?
C93 H93C 0.9800 . ?
C49 H49A 0.9800 . ?
C49 H49B 0.9800 . ?
C49 H49C 0.9800 . ?
C1 H1A 0.9800 . ?
C1 H1B 0.9800 . ?
C1 H1C 0.9800 . ?
C137 H13I 0.9800 . ?
C137 H13J 0.9800 . ?
C137 H13K 0.9800 . ?
C24 H24A 0.9800 . ?
C24 H24B 0.9800 . ?
C24 H24C 0.9800 . ?
C124 H12G 0.9800 . ?
C124 H12H 0.9800 . ?
C124 H12I 0.9800 . ?
C57 C128 1.572(5) . ?
C2 H2A 0.9800 . ?
C2 H2B 0.9800 . ?
C2 H2C 0.9800 . ?
C123 H12J 0.9800 . ?
C123 H12K 0.9800 . ?
C123 H12L 0.9800 . ?
C125 H12M 0.9800 . ?
C125 H12N 0.9800 . ?
C125 H12O 0.9800 . ?
C130 H13L 0.9791 . ?
C130 H13M 0.9800 . ?
C130 H13N 0.9800 . ?
C130 C128 1.452(5) . ?
C136 H13O 0.9800 . ?
C136 H13P 0.9800 . ?
C136 H13Q 0.9800 . ?
C45 H45A 0.9800 . ?
C45 H45B 0.9800 . ?
C45 H45C 0.9800 . ?
C132 H13R 0.9796 . ?
C132 H13S 0.9803 . ?
C132 H13T 0.9806 . ?
C122 H12P 0.9793 . ?
C122 H12Q 0.9788 . ?
C122 H12R 0.9822 . ?
C128 C127 1.461(6) . ?
C128 C129 1.441(9) . ?
C46 H46A 0.9801 . ?
C46 H46B 0.9802 . ?
C46 H46C 0.9796 . ?
C48 H48A 0.9806 . ?
C48 H48B 0.9793 . ?
C48 H48C 0.9800 . ?
C25 H25A 0.9800 . ?
C25 H25B 0.9800 . ?
C25 H25C 0.9800 . ?
C5 H5A 0.9800 . ?
C5 H5B 0.9800 . ?
C5 H5C 0.9800 . ?
C138 H13U 0.9800 . ?
C138 H13V 0.9800 . ?
C138 H13W 0.9800 . ?
C127 H12S 0.9800 . ?
C127 H12T 0.9800 . ?
C127 H12U 0.9800 . ?
C66 H66A 0.9800 . ?
C66 H66B 0.9800 . ?
C66 H66C 0.9800 . ?
C129 H12V 0.9805 . ?
C129 H12W 0.9800 . ?
C129 H12X 0.9798 . ?
C47 H47A 0.9800 . ?
C47 H47B 0.9800 . ?
C47 H47C 0.9800 . ?
O8 H8A 0.8704 . ?
O8 H8B 0.8703 . ?
O9 H9C 0.8703 . ?
O9 H9D 0.8700 . ?
O11 H11F 0.8701 . ?
O11 H11G 0.8693 . ?
O10 H10F 0.8702 . ?
O10 H10G 0.8700 . ?

loop_
_geom_torsion_atom_site_label_1
_geom_torsion_atom_site_label_2
_geom_torsion_atom_site_label_3
_geom_torsion_atom_site_label_4
_geom_torsion
_geom_torsion_site_symmetry_1
_geom_torsion_site_symmetry_2
_geom_torsion_site_symmetry_3
_geom_torsion_site_symmetry_4
_geom_torsion_publ_flag
Ti5 Ti6 O00Z C104 113.0(4) . . . . ?
Ti5 O0C C014 O0A 178.1(2) . . . . ?
Ti5 O0C C014 C016 -0.1(3) . . . . ?
Ti5 O0E C43 C42 -96.1(4) . . . . ?
Ti5 O0E C43 C38 80.8(4) . . . . ?
Ti5 O0G C016 O0D -176.5(2) . . . . ?
Ti5 O0G C016 C014 4.2(3) . . . . ?
Ti5 O00O C03A C01N -105.8(3) . . . . ?
Ti5 O00O C03A C02X 70.5(4) . . . . ?
Ti5 O00R C69 C01F -117.2(3) . . . . ?
Ti5 O00R C69 C70 69.1(5) . . . . ?
Ti8 Ti7 O011 C60 114.7(4) . . . . ?
Ti8 O09 C00X O09 176.78(13) . . . 2_656 ?
Ti8 O09 C00X C133 -3.22(13) . . . . ?
Ti8 O1 C133 O1 -173.29(13) 2_656 . . 2_656 ?
Ti8 O1 C133 C00X 6.71(13) 2_656 . . . ?
Ti8 O0F C90 C89 -102.7(3) . . . . ?
Ti8 O0F C90 C91 77.5(4) . . . . ?
Ti8 O00J C82 C83 -98.9(4) . . . . ?
Ti8 O00J C82 C81 78.2(4) . . . . ?
Ti8 O00M C100 C99 -115.9(3) . . . . ?
Ti8 O00M C100 C95 65.1(5) . . . . ?
Ti1 Ti2 O015 C03B 119.5(4) . . . . ?
Ti1 O0H C012 O0H 174.18(14) . . . 2_656 ?
Ti1 O0H C012 C013 -5.82(14) . . . . ?
Ti1 O00I C29 C30 -96.9(4) . . . . ?
Ti1 O00I C29 C28 77.3(4) . . . . ?
Ti1 O00K C013 O00K -175.53(14) 2_656 . . 2_656 ?
Ti1 O00K C013 C012 4.47(14) 2_656 . . . ?
Ti1 O00N C118 C113 -102.7(3) . . . . ?
Ti1 O00N C118 C032 78.2(4) . . . . ?
Ti1 O00S C37 C36 -114.0(4) . . . . ?
Ti1 O00S C37 C33 68.9(5) . . . . ?
Ti4 Ti3 O00Y C15 111.8(4) . . . . ?
Ti4 O0A C014 O0C 179.8(2) . . . . ?
Ti4 O0A C014 C016 -2.0(3) . . . . ?
Ti4 O0D C016 O0G -176.3(2) . . . . ?
Ti4 O0D C016 C014 3.0(3) . . . . ?
Ti4 O00L C033 C01R -105.7(3) . . . . ?
Ti4 O00L C033 C03W 76.1(4) . . . . ?
Ti4 O00Q C03N C04B -115.9(4) . . . . ?
Ti4 O00Q C03N C04D 67.2(6) . . . . ?
Ti4 O00U C54 C53 77.8(4) . . . . ?
Ti4 O00U C54 C55 -96.5(5) . . . . ?
Ti7 Ti8 O00J C82 119.8(2) . . . . ?
Ti7 Ti8 O00M C100 92.0(3) . . . . ?
Ti7 Ti8 O00T Ti6 133.1(3) . . . . ?
Ti7 Ti6 O00Z C104 -168.2(3) . . . . ?
Ti7 O0F C90 C89 82.3(4) . . . . ?
Ti7 O0F C90 C91 -97.5(3) . . . . ?
Ti7 O011 C60 C61 -81.3(5) . . . . ?
Ti7 O011 C60 C68 104.0(5) . . . . ?
Ti6 Ti5 O0E C43 117.7(3) . . . . ?
Ti6 Ti5 O00P Ti7 141.0(4) . . . . ?
Ti6 Ti5 O00R C69 92.9(3) . . . . ?
Ti6 Ti7 O011 C60 -168.7(3) . . . . ?
Ti6 O00O C03A C01N 84.1(4) . . . . ?
Ti6 O00O C03A C02X -99.5(4) . . . . ?
Ti6 O00Z C104 C103 -75.7(5) . . . . ?
Ti6 O00Z C104 C102 105.8(5) . . . . ?
Ti2 Ti1 O00I C29 122.5(3) . . . . ?
Ti2 Ti1 O00S C37 86.0(4) . . . . ?
Ti2 Ti1 O00V Ti3 135.9(3) . . . . ?
Ti2 Ti3 O00Y C15 -170.3(4) . . . . ?
Ti2 O00N C118 C113 81.2(4) . . . . ?
Ti2 O00N C118 C032 -97.9(4) . . . . ?
Ti2 O015 C03B C02J -84.0(6) . . . . ?
Ti2 O015 C03B C04C 99.3(5) . . . . ?
Ti3 Ti4 O00Q C03N 91.0(4) . . . . ?
Ti3 Ti4 O00U C54 121.2(3) . . . . ?
Ti3 Ti4 O00W Ti2 136.5(4) . . . . ?
Ti3 Ti2 O015 C03B -164.9(4) . . . . ?
Ti3 O00L C033 C01R 79.9(4) . . . . ?
Ti3 O00L C033 C03W -98.4(4) . . . . ?
Ti3 O00Y C15 C14 -78.1(5) . . . . ?
Ti3 O00Y C15 C10 105.4(5) . . . . ?
O09 Ti8 O00J C82 0.5(3) . . . . ?
O09 Ti8 O00M C100 -110.0(3) . . . . ?
O09 Ti8 O00T Ti7 34.5(3) . . . . ?
O09 Ti8 O00T Ti6 167.61(18) . . . . ?
O09 C00X C133 O1 -2.41(13) 2_656 . . . ?
O09 C00X C133 O1 177.59(13) 2_656 . . 2_656 ?
O09 C00X C133 O1 -2.41(13) . . . 2_656 ?
O09 C00X C133 O1 177.59(13) . . . . ?
O0A Ti4 O00Q C03N -111.5(4) . . . . ?
O0A Ti4 O00U C54 1.5(3) . . . . ?
O0A Ti4 O00W Ti2 167.2(2) . . . . ?
O0A Ti4 O00W Ti3 30.7(4) . . . . ?
O0A C014 C016 O0D -0.7(3) . . . . ?
O0A C014 C016 O0G 178.6(2) . . . . ?
O1 Ti8 O00J C82 -8.9(5) 2_656 . . . ?
O1 Ti8 O00M C100 174.4(3) 2_656 . . . ?
O1 Ti8 O00T Ti7 88.33(12) 2_656 . . . ?
O1 Ti8 O00T Ti6 -138.5(3) 2_656 . . . ?
O0C Ti5 O0E C43 -1.7(3) . . . . ?
O0C Ti5 O00P Ti7 171.83(19) . . . . ?
O0C Ti5 O00P Ti6 30.8(3) . . . . ?
O0C Ti5 O00R C69 -111.8(3) . . . . ?
O0C C014 C016 O0D 177.8(2) . . . . ?
O0C C014 C016 O0G -2.8(3) . . . . ?
O0D Ti4 O00Q C03N 171.7(4) . . . . ?
O0D Ti4 O00U C54 -8.2(6) . . . . ?
O0D Ti4 O00W Ti2 -136.8(3) . . . . ?
O0D Ti4 O00W Ti3 86.71(12) . . . . ?
O0E Ti5 O00P Ti7 48.1(3) . . . . ?
O0E Ti5 O00P Ti6 -92.97(12) . . . . ?
O0E Ti5 O00R C69 -22.4(3) . . . . ?
O0E C43 C42 C41 179.5(3) . . . . ?
O0E C43 C42 C038 4.7(5) . . . . ?
O0E C43 C38 C39 179.6(3) . . . . ?
O0E C43 C38 C03C -10.8(5) . . . . ?
O0F Ti8 O00J C82 84.1(3) . . . . ?
O0F Ti8 O00T Ti7 -2.71(11) . . . . ?
O0F Ti8 O00T Ti6 130.4(3) . . . . ?
O0F Ti7 O011 C60 75.8(4) . . . . ?
O0F C90 C89 C88 -177.2(3) . . . . ?
O0F C90 C89 C031 0.4(5) . . . . ?
O0F C90 C91 C84 -1.8(5) . . . . ?
O0F C90 C91 C86 -180.0(3) . . . . ?
O0G Ti5 O0E C43 -12.4(5) . . . . ?
O0G Ti5 O00P Ti7 -134.0(3) . . . . ?
O0G Ti5 O00P Ti6 84.93(11) . . . . ?
O0G Ti5 O00R C69 171.3(3) . . . . ?
O0H Ti1 O00I C29 1.8(3) . . . . ?
O0H Ti1 O00S C37 -116.2(3) . . . . ?
O0H Ti1 O00V Ti2 36.7(3) . . . . ?
O0H Ti1 O00V Ti3 172.65(19) . . . . ?
O0H C012 C013 O00K -179.12(13) 2_656 . . 2_656 ?
O0H C012 C013 O00K -179.11(13) . . . . ?
O0H C012 C013 O00K 0.89(13) 2_656 . . . ?
O0H C012 C013 O00K 0.88(13) . . . 2_656 ?
O00I Ti1 O00S C37 -25.8(3) . . . . ?
O00I Ti1 O00V Ti2 -87.82(12) . . . . ?
O00I Ti1 O00V Ti3 48.1(3) . . . . ?
O00I C29 C30 C02N 3.8(6) . . . . ?
O00I C29 C30 C31 -177.2(4) . . . . ?
O00I C29 C28 C32 -10.2(6) . . . . ?
O00I C29 C28 C27 179.7(4) . . . . ?
O00J Ti8 O00M C100 -21.2(3) . . . . ?
O00J Ti8 O00T Ti7 -88.93(12) . . . . ?
O00J Ti8 O00T Ti6 44.2(3) . . . . ?
O00J C82 C83 C84 6.1(6) . . . . ?
O00J C82 C83 C78 179.5(4) . . . . ?
O00J C82 C81 C131 -12.3(6) . . . . ?
O00J C82 C81 C80 -180.0(4) . . . . ?
O00K Ti1 O00I C29 -3.0(6) 2_656 . . . ?
O00K Ti1 O00S C37 167.6(3) 2_656 . . . ?
O00K Ti1 O00V Ti2 88.79(12) 2_656 . . . ?
O00K Ti1 O00V Ti3 -135.3(3) 2_656 . . . ?
O00L Ti4 O00U C54 84.9(3) . . . . ?
O00L Ti4 O00W Ti2 133.3(3) . . . . ?
O00L Ti4 O00W Ti3 -3.17(12) . . . . ?
O00L Ti3 O00Y C15 72.8(4) . . . . ?
O00L C033 C03W C041 -3.1(6) . . . . ?
O00L C033 C03W C044 177.9(3) . . . . ?
O00M Ti8 O00J C82 -93.5(3) . . . . ?
O00M Ti8 O00T Ti7 173.83(12) . . . . ?
O00M Ti8 O00T Ti6 -53.0(3) . . . . ?
O00M C100 C95 C131 10.7(6) . . . . ?
O00M C100 C95 C96 179.2(3) . . . . ?
O00N Ti1 O00I C29 86.0(3) . . . . ?
O00N Ti1 O00V Ti2 -1.74(11) . . . . ?
O00N Ti1 O00V Ti3 134.2(3) . . . . ?
O00N Ti2 O015 C03B 80.6(4) . . . . ?
O00N C118 C113 C112 -1.6(6) . . . . ?
O00N C118 C113 C114 179.4(3) . . . . ?
O00N C118 C032 C02N -1.2(6) . . . . ?
O00N C118 C032 C116 -179.0(3) . . . . ?
O00O Ti5 O0E C43 81.3(3) . . . . ?
O00O Ti5 O00P Ti7 136.0(3) . . . . ?
O00O Ti5 O00P Ti6 -5.02(11) . . . . ?
O00O Ti6 O00Z C104 74.0(4) . . . . ?
O00P Ti5 O0E C43 158.7(3) . . . . ?
O00P Ti5 O00R C69 83.2(3) . . . . ?
O00P Ti7 O011 C60 -133.0(4) . . . . ?
O00P Ti6 O00Z C104 147.9(4) . . . . ?
O00Q Ti4 O00U C54 -93.2(3) . . . . ?
O00Q Ti4 O00W Ti2 -51.4(3) . . . . ?
O00Q Ti4 O00W Ti3 172.11(13) . . . . ?
O00Q C03N C04B C02Z -7.2(6) . . . . ?
O00Q C03N C04B C111 -177.2(3) . . . . ?
O00Q C03N C04D C139 176.6(4) . . . . ?
O00Q C03N C04D C04V 7.2(7) . . . . ?
O00R Ti5 O0E C43 -95.9(3) . . . . ?
O00R Ti5 O00P Ti7 -47.9(3) . . . . ?
O00R Ti5 O00P Ti6 171.03(11) . . . . ?
O00R C69 C70 C71 -178.0(4) . . . . ?
O00R C69 C70 C03C 6.2(6) . . . . ?
O00S Ti1 O00I C29 -91.5(3) . . . . ?
O00S Ti1 O00V Ti2 174.18(12) . . . . ?
O00S Ti1 O00V Ti3 -49.9(3) . . . . ?
O00T Ti8 O00J C82 160.9(2) . . . . ?
O00T Ti8 O00M C100 85.2(3) . . . . ?
O00T Ti7 O011 C60 149.3(4) . . . . ?
O00T Ti6 O00Z C104 -134.2(4) . . . . ?
O00U Ti4 O00Q C03N -22.1(4) . . . . ?
O00U Ti4 O00W Ti2 45.5(3) . . . . ?
O00U Ti4 O00W Ti3 -91.02(13) . . . . ?
O00U C54 C53 C04V -7.6(6) . . . . ?
O00U C54 C53 C52 178.3(4) . . . . ?
O00U C54 C55 C041 3.1(6) . . . . ?
O00U C54 C55 C56 -179.9(4) . . . . ?
O00V Ti1 O00I C29 162.2(3) . . . . ?
O00V Ti1 O00S C37 79.8(3) . . . . ?
O00V Ti2 O015 C03B 153.7(4) . . . . ?
O00V Ti3 O00Y C15 -135.9(4) . . . . ?
O00W Ti4 O00Q C03N 82.6(4) . . . . ?
O00W Ti4 O00U C54 162.2(3) . . . . ?
O00W Ti2 O015 C03B -127.7(4) . . . . ?
O00W Ti3 O00Y C15 146.6(4) . . . . ?
O011 C60 C68 C67 -0.3(6) . . . . ?
O011 C60 C68 C58 170.9(4) . . . . ?
O015 C03B C04C C02Z -2.4(7) . . . . ?
O015 C03B C04C C126 175.8(4) . . . . ?
C017 C14 C13 C12 179.3(4) . . . . ?
C017 C14 C15 O00Y 2.7(5) . . . . ?
C017 C14 C15 C10 179.3(3) . . . . ?
C017 C01R C033 O00L 3.2(5) . . . . ?
C017 C01R C033 C03W -178.7(4) . . . . ?
C67 C01F C69 O00R -6.2(5) . . . . ?
C67 C01F C69 C70 167.8(4) . . . . ?
C67 C01F C73 C72 -172.8(5) . . . . ?
C90 C89 C88 C87 -5.1(5) . . . . ?
C90 C89 C031 C61 -99.3(3) . . . . ?
C90 C91 C84 C83 -93.5(4) . . . . ?
C90 C91 C86 C87 -0.9(6) . . . . ?
C12 C11 C10 C15 0.4(6) . . . . ?
C12 C11 C10 C9 176.4(4) . . . . ?
C82 C83 C84 C91 88.3(5) . . . . ?
C82 C83 C78 C79 0.6(7) . . . . ?
C82 C81 C131 C95 58.9(5) . . . . ?
C82 C81 C80 C79 0.4(6) . . . . ?
C36 C35 C34 C8 0.2(8) . . . . ?
C36 C35 C34 C3 177.6(5) . . . . ?
C83 C82 C81 C131 164.7(4) . . . . ?
C83 C82 C81 C80 -3.0(6) . . . . ?
C11 C12 C13 C14 2.2(6) . . . . ?
C11 C12 C16 C19 -47.7(6) . . . . ?
C11 C12 C16 C18 -173.6(4) . . . . ?
C11 C12 C16 C17 67.8(5) . . . . ?
C11 C10 C15 O00Y 177.0(3) . . . . ?
C11 C10 C15 C14 0.5(6) . . . . ?
C11 C10 C9 C36 85.2(4) . . . . ?
C01F C67 C68 C60 -98.8(4) . . . . ?
C01F C67 C68 C58 90.2(5) . . . . ?
C01F C69 C70 C71 8.6(6) . . . . ?
C01F C69 C70 C03C -167.2(4) . . . . ?
C01F C73 C72 C71 1.3(8) . . . . ?
C01F C73 C72 C74 174.5(5) . . . . ?
C14 C017 C01R C01H 78.9(4) . . . . ?
C14 C017 C01R C033 -102.8(4) . . . . ?
C01H C01R C033 O00L -178.5(3) . . . . ?
C01H C01R C033 C03W -0.4(5) . . . . ?
C01H C03L C044 C03W -0.5(6) . . . . ?
C89 C90 C91 C84 178.4(3) . . . . ?
C89 C90 C91 C86 0.2(5) . . . . ?
C89 C88 C87 C86 4.5(6) . . . . ?
C89 C88 C87 C75 -179.4(4) . . . . ?
C91 C90 C89 C88 2.6(5) . . . . ?
C91 C90 C89 C031 -179.8(3) . . . . ?
C91 C86 C87 C88 -1.3(6) . . . . ?
C91 C86 C87 C75 -177.4(4) . . . . ?
C84 C83 C78 C79 174.0(4) . . . . ?
C84 C91 C86 C87 -179.2(4) . . . . ?
C13 C12 C11 C10 -1.8(6) . . . . ?
C13 C12 C16 C19 134.5(5) . . . . ?
C13 C12 C16 C18 8.5(6) . . . . ?
C13 C12 C16 C17 -110.1(5) . . . . ?
C13 C14 C15 O00Y -176.6(3) . . . . ?
C13 C14 C15 C10 -0.1(5) . . . . ?
C99 C100 C95 C131 -168.2(4) . . . . ?
C99 C100 C95 C96 0.2(6) . . . . ?
C99 C101 C102 C107 82.6(5) . . . . ?
C99 C101 C102 C104 -103.1(4) . . . . ?
C01N C02M C103 C105 -95.3(4) . . . . ?
C01N C02M C103 C104 92.7(5) . . . . ?
C01N C034 C03Z C03K 0.7(6) . . . . ?
C01N C034 C03Z C22 -176.7(4) . . . . ?
C43 C42 C41 C40 3.5(6) . . . . ?
C43 C42 C038 C02X 90.7(4) . . . . ?
C43 C38 C39 C40 -1.6(6) . . . . ?
C43 C38 C03C C70 59.2(5) . . . . ?
C81 C82 C83 C84 -171.0(4) . . . . ?
C81 C82 C83 C78 2.5(6) . . . . ?
C81 C131 C95 C96 92.9(4) . . . . ?
C81 C131 C95 C100 -98.8(4) . . . . ?
C81 C80 C79 C78 2.4(6) . . . . ?
C81 C80 C79 C117 177.7(4) . . . . ?
C61 C62 C63 C58 4.5(6) . . . . ?
C61 C62 C63 C030 -178.7(4) . . . . ?
C61 C60 C68 C67 -174.9(4) . . . . ?
C61 C60 C68 C58 -3.7(6) . . . . ?
C01R C017 C14 C13 -92.7(4) . . . . ?
C01R C017 C14 C15 88.0(4) . . . . ?
C01R C01H C03L C03J -179.8(4) . . . . ?
C01R C01H C03L C044 -0.1(6) . . . . ?
C01R C033 C03W C041 178.8(4) . . . . ?
C01R C033 C03W C044 -0.2(6) . . . . ?
C62 C61 C60 O011 -171.0(4) . . . . ?
C62 C61 C60 C68 3.7(6) . . . . ?
C62 C61 C031 C89 -96.1(4) . . . . ?
C62 C63 C58 C68 -4.6(6) . . . . ?
C62 C63 C030 C65 -173.6(4) . . . . ?
C62 C63 C030 C64 -46.7(7) . . . . ?
C62 C63 C030 C137 71.7(6) . . . . ?
C88 C89 C031 C61 78.2(5) . . . . ?
C88 C87 C75 C77 0.8(6) . . . . ?
C88 C87 C75 C92 120.9(5) . . . . ?
C88 C87 C75 C76 -120.6(4) . . . . ?
C63 C58 C68 C67 175.7(4) . . . . ?
C63 C58 C68 C60 4.3(6) . . . . ?
C60 C61 C62 C63 -4.0(6) . . . . ?
C60 C61 C031 C89 88.5(4) . . . . ?
C131 C81 C80 C79 -167.5(4) . . . . ?
C29 C30 C02N C032 88.5(5) . . . . ?
C29 C30 C31 C26 -6.2(8) . . . . ?
C29 C28 C27 C26 1.5(7) . . . . ?
C69 C01F C73 C72 4.5(7) . . . . ?
C69 C70 C71 C72 -2.3(7) . . . . ?
C69 C70 C03C C38 -98.7(5) . . . . ?
C96 C97 C98 C99 -2.2(6) . . . . ?
C96 C97 C7 C6 -177.5(4) . . . . ?
C96 C97 C7 C59 -53.5(6) . . . . ?
C96 C97 C7 C135 61.6(5) . . . . ?
C16 C12 C11 C10 -179.7(4) . . . . ?
C16 C12 C13 C14 -179.9(4) . . . . ?
C97 C96 C95 C131 167.9(4) . . . . ?
C97 C96 C95 C100 -0.8(6) . . . . ?
C58 C63 C030 C65 3.1(6) . . . . ?
C58 C63 C030 C64 130.1(5) . . . . ?
C58 C63 C030 C137 -111.6(5) . . . . ?
C100 C99 C101 C102 140.8(4) . . . . ?
C100 C99 C98 C97 1.7(6) . . . . ?
C42 C43 C38 C39 -3.4(6) . . . . ?
C42 C43 C38 C03C 166.2(3) . . . . ?
C42 C41 C40 C39 -8.1(7) . . . . ?
C42 C41 C40 C140 178.4(4) . . . . ?
C38 C43 C42 C41 2.6(6) . . . . ?
C38 C43 C42 C038 -172.2(3) . . . . ?
C38 C39 C40 C41 7.2(6) . . . . ?
C38 C39 C40 C140 -179.4(4) . . . . ?
C15 C14 C13 C12 -1.3(6) . . . . ?
C15 C10 C9 C36 -98.8(4) . . . . ?
C70 C71 C72 C73 -2.6(8) . . . . ?
C70 C71 C72 C74 -176.1(5) . . . . ?
C33 C32 C28 C29 53.6(5) . . . . ?
C33 C32 C28 C27 -136.2(4) . . . . ?
C39 C38 C03C C70 -131.4(4) . . . . ?
C39 C40 C140 C44 -51.6(6) . . . . ?
C39 C40 C140 C45 179.9(5) . . . . ?
C39 C40 C140 C46 66.7(7) . . . . ?
C68 C67 C01F C69 140.3(3) . . . . ?
C68 C67 C01F C73 -42.6(5) . . . . ?
C32 C33 C37 O00S 10.1(6) . . . . ?
C32 C33 C37 C36 -166.9(4) . . . . ?
C32 C33 C8 C34 168.7(5) . . . . ?
C32 C28 C27 C26 -169.0(4) . . . . ?
C37 C36 C35 C34 1.1(7) . . . . ?
C37 C36 C9 C10 144.4(4) . . . . ?
C37 C33 C32 C28 -96.4(5) . . . . ?
C37 C33 C8 C34 -3.7(7) . . . . ?
C101 C99 C100 O00M -6.7(5) . . . . ?
C101 C99 C100 C95 172.3(4) . . . . ?
C101 C99 C98 C97 -171.0(4) . . . . ?
C101 C102 C107 C106 177.3(4) . . . . ?
C101 C102 C104 O00Z 1.9(6) . . . . ?
C101 C102 C104 C103 -176.4(4) . . . . ?
C86 C91 C84 C83 84.7(4) . . . . ?
C86 C87 C75 C77 176.7(4) . . . . ?
C86 C87 C75 C92 -63.2(6) . . . . ?
C86 C87 C75 C76 55.4(5) . . . . ?
C95 C96 C97 C98 1.8(6) . . . . ?
C95 C96 C97 C7 -178.8(4) . . . . ?
C30 C29 C28 C32 163.9(4) . . . . ?
C30 C29 C28 C27 -6.2(6) . . . . ?
C30 C02N C032 C118 -93.7(5) . . . . ?
C30 C02N C032 C116 84.1(4) . . . . ?
C30 C31 C26 C27 1.5(8) . . . . ?
C30 C31 C26 C23 -173.6(5) . . . . ?
C98 C99 C100 O00M -179.6(3) . . . . ?
C98 C99 C100 C95 -0.6(6) . . . . ?
C98 C99 C101 C102 -46.8(5) . . . . ?
C98 C97 C7 C6 1.9(6) . . . . ?
C98 C97 C7 C59 125.9(4) . . . . ?
C98 C97 C7 C135 -119.0(4) . . . . ?
C02J C03B C04C C02Z -178.9(4) . . . . ?
C02J C03B C04C C126 -0.7(7) . . . . ?
C02J C03I C03O C03U 178.2(5) . . . . ?
C02J C03I C03O C126 7.2(8) . . . . ?
C80 C81 C131 C95 -133.7(4) . . . . ?
C80 C79 C78 C83 -3.0(7) . . . . ?
C80 C79 C117 C85 -6.5(7) . . . . ?
C80 C79 C117 C94 -127.4(5) . . . . ?
C80 C79 C117 C93 114.3(5) . . . . ?
C7 C97 C98 C99 178.4(4) . . . . ?
C02M C01N C034 C03Z 179.7(4) . . . . ?
C02M C01N C03A O00O -2.7(5) . . . . ?
C02M C01N C03A C02X -179.1(3) . . . . ?
C02M C103 C105 C106 -177.2(4) . . . . ?
C02M C103 C104 O00Z -3.4(6) . . . . ?
C02M C103 C104 C102 175.0(4) . . . . ?
C02N C30 C31 C26 172.7(5) . . . . ?
C02N C032 C116 C115 -179.8(4) . . . . ?
C118 C113 C112 C02J -97.0(4) . . . . ?
C118 C113 C114 C115 1.1(6) . . . . ?
C118 C032 C116 C115 -1.8(6) . . . . ?
C35 C36 C37 O00S 179.0(4) . . . . ?
C35 C36 C37 C33 -4.0(7) . . . . ?
C35 C36 C9 C10 -42.5(5) . . . . ?
C35 C34 C8 C33 1.1(8) . . . . ?
C35 C34 C3 C4 -1.2(8) . . . . ?
C35 C34 C3 C1 129.1(6) . . . . ?
C35 C34 C3 C2 -110.5(6) . . . . ?
C103 C105 C106 C107 5.5(7) . . . . ?
C103 C105 C106 C108 -175.8(4) . . . . ?
C73 C01F C69 O00R 176.5(3) . . . . ?
C73 C01F C69 C70 -9.6(6) . . . . ?
C73 C72 C74 C134 164.1(6) . . . . ?
C73 C72 C74 C5 -70.3(7) . . . . ?
C73 C72 C74 C66 43.5(7) . . . . ?
C102 C107 C106 C105 -4.5(7) . . . . ?
C102 C107 C106 C108 176.9(5) . . . . ?
C113 C118 C032 C02N 179.8(4) . . . . ?
C113 C118 C032 C116 2.0(6) . . . . ?
C9 C36 C37 O00S -7.5(6) . . . . ?
C9 C36 C37 C33 169.6(4) . . . . ?
C9 C36 C35 C34 -172.2(5) . . . . ?
C9 C10 C15 O00Y 1.0(6) . . . . ?
C9 C10 C15 C14 -175.5(3) . . . . ?
C02X C03K C03Z C034 -0.3(6) . . . . ?
C02X C03K C03Z C22 177.2(4) . . . . ?
C41 C42 C038 C02X -83.9(5) . . . . ?
C41 C40 C140 C44 121.4(5) . . . . ?
C41 C40 C140 C45 -7.0(8) . . . . ?
C41 C40 C140 C46 -120.2(5) . . . . ?
C02Z C04B C111 C57 -166.7(5) . . . . ?
C02Z C04C C126 C03O -178.5(5) . . . . ?
C030 C63 C58 C68 178.5(4) . . . . ?
C031 C89 C88 C87 177.3(3) . . . . ?
C031 C61 C62 C63 -179.5(4) . . . . ?
C031 C61 C60 O011 4.4(6) . . . . ?
C031 C61 C60 C68 179.0(4) . . . . ?
C032 C118 C113 C112 177.4(4) . . . . ?
C032 C118 C113 C114 -1.6(6) . . . . ?
C033 C03W C041 C55 -93.2(6) . . . . ?
C033 C03W C044 C03L 0.6(6) . . . . ?
C034 C01N C02M C103 82.6(4) . . . . ?
C034 C01N C03A O00O 178.8(3) . . . . ?
C034 C01N C03A C02X 2.4(5) . . . . ?
C034 C03Z C22 C21 3.8(7) . . . . ?
C034 C03Z C22 C20 -123.3(5) . . . . ?
C034 C03Z C22 C138 118.4(6) . . . . ?
C71 C70 C03C C38 85.6(5) . . . . ?
C71 C72 C74 C134 -23.1(8) . . . . ?
C71 C72 C74 C5 102.5(7) . . . . ?
C71 C72 C74 C66 -143.6(5) . . . . ?
C28 C29 C30 C02N -170.4(4) . . . . ?
C28 C29 C30 C31 8.6(6) . . . . ?
C78 C83 C84 C91 -84.9(5) . . . . ?
C78 C79 C117 C85 168.6(5) . . . . ?
C78 C79 C117 C94 47.7(7) . . . . ?
C78 C79 C117 C93 -70.7(5) . . . . ?
C038 C42 C41 C40 178.0(4) . . . . ?
C038 C02X C03A O00O 0.7(6) . . . . ?
C038 C02X C03A C01N 176.8(3) . . . . ?
C038 C02X C03K C03Z -177.9(4) . . . . ?
C03A C01N C02M C103 -95.9(4) . . . . ?
C03A C01N C034 C03Z -1.7(6) . . . . ?
C03A C02X C038 C42 -96.1(5) . . . . ?
C03A C02X C03K C03Z 1.0(6) . . . . ?
C03B C02J C03I C03O -4.5(7) . . . . ?
C03B C02J C112 C113 92.1(5) . . . . ?
C03B C04C C126 C03O 3.3(7) . . . . ?
C03C C38 C39 C40 -171.2(4) . . . . ?
C03C C70 C71 C72 173.4(5) . . . . ?
C107 C102 C104 O00Z 176.7(4) . . . . ?
C107 C102 C104 C103 -1.7(6) . . . . ?
C107 C106 C108 C109 101.2(6) . . . . ?
C107 C106 C108 C110 -25.2(7) . . . . ?
C107 C106 C108 C132 -132.8(6) . . . . ?
C105 C103 C104 O00Z -175.5(4) . . . . ?
C105 C103 C104 C102 2.9(6) . . . . ?
C105 C106 C108 C109 -77.4(6) . . . . ?
C105 C106 C108 C110 156.2(5) . . . . ?
C105 C106 C108 C132 48.6(7) . . . . ?
C31 C30 C02N C032 -90.5(5) . . . . ?
C31 C26 C27 C28 0.9(7) . . . . ?
C31 C26 C23 C24 167.9(6) . . . . ?
C31 C26 C23 C136 53.0(8) . . . . ?
C31 C26 C23 C25 -56.5(7) . . . . ?
C03I C02J C03B O015 -175.4(4) . . . . ?
C03I C02J C03B C04C 1.3(7) . . . . ?
C03I C02J C112 C113 -93.3(5) . . . . ?
C03I C03O C03U C124 -30.6(8) . . . . ?
C03I C03O C03U C123 73.5(6) . . . . ?
C03I C03O C03U C125 174.8(5) . . . . ?
C03I C03O C126 C04C -6.6(8) . . . . ?
C03J C03L C044 C03W 179.2(4) . . . . ?
C03K C02X C038 C42 82.6(5) . . . . ?
C03K C02X C03A O00O -178.1(3) . . . . ?
C03K C02X C03A C01N -2.0(5) . . . . ?
C03K C03Z C22 C21 -173.5(5) . . . . ?
C03K C03Z C22 C20 59.4(6) . . . . ?
C03K C03Z C22 C138 -58.9(6) . . . . ?
C03L C01H C01R C017 178.8(4) . . . . ?
C03L C01H C01R C033 0.5(6) . . . . ?
C03N C04B C111 C57 3.1(6) . . . . ?
C03N C04D C139 C57 -2.0(8) . . . . ?
C03N C04D C04V C53 -96.6(6) . . . . ?
C8 C33 C32 C28 91.7(5) . . . . ?
C8 C33 C37 O00S -177.9(4) . . . . ?
C8 C33 C37 C36 5.2(7) . . . . ?
C8 C34 C3 C4 176.2(6) . . . . ?
C8 C34 C3 C1 -53.6(7) . . . . ?
C8 C34 C3 C2 66.8(7) . . . . ?
C104 C103 C105 C106 -4.7(6) . . . . ?
C104 C102 C107 C106 2.5(7) . . . . ?
C03U C03O C126 C04C -177.8(5) . . . . ?
C03W C041 C55 C54 88.9(5) . . . . ?
C03W C041 C55 C56 -87.9(6) . . . . ?
C27 C26 C23 C24 -7.1(8) . . . . ?
C27 C26 C23 C136 -122.0(6) . . . . ?
C27 C26 C23 C25 128.6(5) . . . . ?
C117 C79 C78 C83 -178.3(5) . . . . ?
C041 C03W C044 C03L -178.4(4) . . . . ?
C041 C55 C56 C51 172.4(5) . . . . ?
C044 C03W C041 C55 85.7(5) . . . . ?
C54 C53 C04V C04D 55.1(6) . . . . ?
C54 C53 C52 C51 7.6(7) . . . . ?
C54 C55 C56 C51 -4.2(8) . . . . ?
C047 C03J C03L C01H -123.7(6) . . . . ?
C047 C03J C03L C044 56.6(6) . . . . ?
C04B C02Z C04C C03B -99.5(5) . . . . ?
C04B C02Z C04C C126 82.3(5) . . . . ?
C04B C03N C04D C139 0.1(8) . . . . ?
C04B C03N C04D C04V -169.4(5) . . . . ?
C04B C111 C57 C139 -5.1(8) . . . . ?
C04B C111 C57 C128 173.2(4) . . . . ?
C04C C02Z C04B C03N 143.9(4) . . . . ?
C04C C02Z C04B C111 -47.2(6) . . . . ?
C04D C03N C04B C02Z 169.5(5) . . . . ?
C04D C03N C04B C111 -0.5(7) . . . . ?
C04D C139 C57 C111 4.3(8) . . . . ?
C04D C139 C57 C128 -173.9(5) . . . . ?
C112 C02J C03B O015 -0.8(6) . . . . ?
C112 C02J C03B C04C 175.9(4) . . . . ?
C112 C02J C03I C03O -179.4(5) . . . . ?
C112 C113 C114 C115 -178.0(4) . . . . ?
C53 C54 C55 C041 -171.6(4) . . . . ?
C53 C54 C55 C56 5.4(6) . . . . ?
C114 C113 C112 C02J 81.9(5) . . . . ?
C114 C115 C116 C032 1.4(7) . . . . ?
C114 C115 C119 C121 -1.3(8) . . . . ?
C114 C115 C119 C120 118.6(6) . . . . ?
C114 C115 C119 C122 -115.1(6) . . . . ?
C116 C115 C114 C113 -1.1(7) . . . . ?
C116 C115 C119 C121 179.5(5) . . . . ?
C116 C115 C119 C120 -60.7(7) . . . . ?
C116 C115 C119 C122 65.7(6) . . . . ?
C04J C03J C03L C01H -4.0(6) . . . . ?
C04J C03J C03L C044 176.3(4) . . . . ?
C126 C03O C03U C124 140.5(6) . . . . ?
C126 C03O C03U C123 -115.4(6) . . . . ?
C126 C03O C03U C125 -14.1(8) . . . . ?
C55 C54 C53 C04V 167.2(4) . . . . ?
C55 C54 C53 C52 -6.9(6) . . . . ?
C139 C04D C04V C53 93.4(6) . . . . ?
C139 C57 C128 C130 -107.6(6) . . . . ?
C139 C57 C128 C127 133.2(6) . . . . ?
C139 C57 C128 C129 6.8(8) . . . . ?
C04V C04D C139 C57 168.1(5) . . . . ?
C04V C53 C52 C51 -166.1(5) . . . . ?
C3 C34 C8 C33 -176.4(5) . . . . ?
C23 C26 C27 C28 176.1(5) . . . . ?
C058 C03J C03L C01H 113.5(5) . . . . ?
C058 C03J C03L C044 -66.2(6) . . . . ?
C50 C51 C56 C55 -178.6(5) . . . . ?
C50 C51 C52 C53 176.8(5) . . . . ?
C56 C51 C50 C49 -178.7(5) . . . . ?
C56 C51 C50 C48 -56.9(6) . . . . ?
C56 C51 C50 C47 65.1(7) . . . . ?
C56 C51 C52 C53 -5.9(8) . . . . ?
C52 C53 C04V C04D -131.2(5) . . . . ?
C52 C51 C50 C49 -1.5(7) . . . . ?
C52 C51 C50 C48 120.3(5) . . . . ?
C52 C51 C50 C47 -117.7(6) . . . . ?
C52 C51 C56 C55 3.9(8) . . . . ?
C111 C57 C128 C130 74.2(6) . . . . ?
C111 C57 C128 C127 -45.1(7) . . . . ?
C111 C57 C128 C129 -171.5(6) . . . . ?
C119 C115 C114 C113 179.7(5) . . . . ?
C119 C115 C116 C032 -179.3(4) . . . . ?
O2 Ti2 O015 C03B -18.4(5) . . . . ?
O3 Ti3 O00Y C15 -27.9(4) . . . . ?
O5 Ti7 O011 C60 -24.4(4) . . . . ?
O4 Ti6 O00Z C104 -25.8(4) . . . . ?
O6 Ti7 O011 C60 -131.2(8) . . . . ?
O6 Ti6 O00Z C104 -112.3(9) . . . . ?
O7 Ti3 O00Y C15 -125.5(6) . . . . ?

loop_
_smtbx_masks_void_nr
_smtbx_masks_void_average_x
_smtbx_masks_void_average_y
_smtbx_masks_void_average_z
_smtbx_masks_void_volume
_smtbx_masks_void_count_electrons
_smtbx_masks_void_content
1 0.459 0.000 0.459 2151.5 495.1 '49 H2O'
2 -0.386 0.000 0.114 2151.5 495.1 '49 H2O'
3 0.000 0.098 0.250 60.7 9.3 ?
4 0.000 0.237 0.750 366.7 0.0 ?
5 0.000 0.266 0.250 399.6 28.5 '3 H2O'
6 0.000 0.420 0.250 65.2 5.9 ?
7 0.140 0.500 0.640 2151.5 495.1 '49 H2O'
8 -0.777 0.500 0.223 2151.5 495.1 '49 H2O'
9 0.000 0.580 0.750 65.2 5.9 ?
10 0.000 0.763 0.250 366.7 0.0 ?
11 0.000 0.734 0.750 399.6 28.5 '3 H2O'
12 0.000 0.902 0.750 60.7 9.1 ?
13 0.250 0.250 0.000 129.9 45.6 '5 H2O'
14 0.250 0.750 0.500 129.9 45.6 '5 H2O'
15 0.206 0.235 0.594 73.4 0.0 ?
16 0.206 0.765 0.094 73.4 0.0 ?
17 0.294 0.265 0.406 73.4 0.0 ?
18 0.294 0.735 0.906 73.4 0.0 ?
19 0.500 0.234 0.750 399.6 28.5 '3 H2O'
20 0.500 0.766 0.250 399.6 28.5 '3 H2O'
21 0.500 0.263 0.250 366.7 0.0 ?
22 0.500 0.737 0.750 366.7 0.0 ?
23 0.500 0.402 0.750 60.7 8.8 ?
24 0.500 0.598 0.250 60.7 8.7 ?
25 0.500 0.080 0.750 65.2 5.9 ?
26 0.500 0.920 0.250 65.2 5.9 ?
27 0.750 0.250 0.500 129.9 45.6 '5 H2O'
28 0.750 0.750 0.000 129.9 45.6 '5 H2O'
29 0.706 0.265 0.094 73.4 0.0 ?
30 0.706 0.735 0.594 73.4 0.0 ?
31 0.794 0.235 0.906 73.4 0.0 ?
32 0.794 0.765 0.406 73.4 0.0 ?
